data_7020769
loop_
_publ_author_name
'Nazarov, Alexey A.'
'Gardini, Daniel'
'Baqui\'e, Mathurin'
'Juillerat-Jeanneret, Lucienne'
'Serkova, Tatiana P.'
'Shevtsova, Elena P.'
'Scopelliti, Rosario'
'Dyson, Paul J.'

_publ_section_title
;
 Organometallic anticancer agents that interfere with cellular energy
 processes: a subtle approach to inducing cancer cell death.
;
_journal_issue 7
_journal_name_full 'Dalton transactions (Cambridge, England : 2003)'
_journal_page_first 2347
_journal_page_last 2350
_journal_paper_doi 10.1039/c2dt31936e
_journal_volume 42
_journal_year 2013
_chemical_formula_moiety 'C31 H33 Cl4 N5 O Ru, 3(C H Cl3)'
_chemical_formula_sum 'C34 H36 Cl13 N5 O Ru'
_chemical_formula_weight 1092.60
_chemical_name_systematic
;
?
;
_space_group_IT_number 2
_symmetry_cell_setting triclinic
_symmetry_space_group_name_Hall '-P 1'
_symmetry_space_group_name_H-M 'P -1'
_atom_sites_solution_hydrogens geom
_atom_sites_solution_primary direct
_atom_sites_solution_secondary difmap
_audit_creation_method SHELXL-97
_cell_angle_alpha 90.501(8)
_cell_angle_beta 105.712(8)
_cell_angle_gamma 112.689(9)
_cell_formula_units_Z 6
_cell_length_a 17.4680(9)
_cell_length_b 20.4319(15)
_cell_length_c 21.6099(16)
_cell_measurement_reflns_used 438
_cell_measurement_temperature 100(2)
_cell_measurement_theta_max 22
_cell_measurement_theta_min 3
_cell_volume 6794.1(10)
_computing_cell_refinement 'Dirax/lsq (Duisenberg & Schreurs, 1989-2000)'
_computing_data_collection 'Collect (Bruker AXS BV, 1997-2004)'
_computing_data_reduction 'EvalCCD (Duisenberg & Schreurs, 1990-2000)'
_computing_molecular_graphics 'Bruker SHELXTL'
_computing_publication_material 'Bruker SHELXTL'
_computing_structure_refinement 'SHELXL-97 (Sheldrick, 1997)'
_computing_structure_solution 'SHELXS-97 (Sheldrick, 1990)'
_diffrn_ambient_temperature 100(2)
_diffrn_measured_fraction_theta_full 0.976
_diffrn_measured_fraction_theta_max 0.976
_diffrn_measurement_device_type 'Bruker APEX II CCD'
_diffrn_measurement_method 'phi and omega scans'
_diffrn_radiation_monochromator graphite
_diffrn_radiation_source 'fine-focus sealed tube'
_diffrn_radiation_type MoK\a
_diffrn_radiation_wavelength 0.71073
_diffrn_reflns_av_R_equivalents 0.1045
_diffrn_reflns_av_sigmaI/netI 0.0973
_diffrn_reflns_limit_h_max 20
_diffrn_reflns_limit_h_min -20
_diffrn_reflns_limit_k_max 24
_diffrn_reflns_limit_k_min -24
_diffrn_reflns_limit_l_max 25
_diffrn_reflns_limit_l_min -25
_diffrn_reflns_number 103178
_diffrn_reflns_theta_full 25.00
_diffrn_reflns_theta_max 25.00
_diffrn_reflns_theta_min 3.01
_exptl_absorpt_coefficient_mu 1.148
_exptl_absorpt_correction_T_max 0.7452
_exptl_absorpt_correction_T_min 0.6476
_exptl_absorpt_correction_type multi-scan
_exptl_absorpt_process_details 'SADABS 2008, Bruker AXS, 2008'
_exptl_crystal_colour orange
_exptl_crystal_density_diffrn 1.602
_exptl_crystal_density_method 'not measured'
_exptl_crystal_description prismatic
_exptl_crystal_F_000 3288
_exptl_crystal_size_max 0.36
_exptl_crystal_size_mid 0.18
_exptl_crystal_size_min 0.14
_refine_diff_density_max 1.089
_refine_diff_density_min -1.014
_refine_diff_density_rms 0.113
_refine_ls_extinction_method none
_refine_ls_goodness_of_fit_ref 1.105
_refine_ls_hydrogen_treatment constr
_refine_ls_matrix_type full
_refine_ls_number_parameters 1459
_refine_ls_number_reflns 23373
_refine_ls_number_restraints 60
_refine_ls_restrained_S_all 1.103
_refine_ls_R_factor_all 0.1202
_refine_ls_R_factor_gt 0.0622
_refine_ls_shift/su_max 0.001
_refine_ls_shift/su_mean 0.000
_refine_ls_structure_factor_coef Fsqd
_refine_ls_weighting_details 'calc w=1/[\s^2^(Fo^2^)+(0.0125P)^2^+11.3958P] where P=(Fo^2^+2Fc^2^)/3'
_refine_ls_weighting_scheme calc
_refine_ls_wR_factor_gt 0.0817
_refine_ls_wR_factor_ref 0.0967
_reflns_number_gt 15225
_reflns_number_total 23373
_reflns_threshold_expression >2sigma(I)
_cod_data_source_file c2dt31936e.txt
_cod_data_source_block 3
_cod_depositor_comments
;
The following automatic conversions were performed:

'_symmetry_cell_setting' value 'Triclinic' changed to 'triclinic'
according to /home/saulius/struct/CIF-dictionaries/cif_core.dic
dictionary named 'cif_core.dic' version 2.4.2 from 2011-04-26.

Automatic conversion script
Id: cif_fix_values 1891 2012-01-12 08:04:46Z andrius 
;
_cod_original_cell_volume 6794.0(8)
_cod_database_code 7020769

loop_
_symmetry_equiv_pos_as_xyz
'x, y, z'
'-x, -y, -z'

loop_
_atom_site_label
_atom_site_type_symbol
_atom_site_fract_x
_atom_site_fract_y
_atom_site_fract_z
_atom_site_U_iso_or_equiv
_atom_site_adp_type
_atom_site_occupancy
_atom_site_symmetry_multiplicity
_atom_site_calc_flag
_atom_site_refinement_flags
Ru1 Ru 0.25841(3) 0.16824(2) 0.20894(2) 0.01118(10) Uani 1 1 d .
Ru2 Ru 0.74292(3) 0.15769(2) 0.45166(2) 0.01147(11) Uani 1 1 d .
Ru3 Ru 0.74950(3) 0.50763(2) 0.12780(2) 0.01299(11) Uani 1 1 d .
Cl1 Cl 0.37235(8) 0.28520(6) 0.25874(7) 0.0150(3) Uani 1 1 d .
Cl2 Cl 0.33308(8) 0.16694(6) 0.12900(6) 0.0145(3) Uani 1 1 d .
Cl3 Cl 0.50908(10) 0.52690(7) 0.70466(8) 0.0303(4) Uani 1 1 d .
Cl4 Cl 0.35285(11) 0.27636(7) 0.78962(7) 0.0327(4) Uani 1 1 d .
Cl5 Cl 0.62789(8) 0.04060(6) 0.40458(7) 0.0158(3) Uani 1 1 d .
Cl6 Cl 0.67290(8) 0.16367(6) 0.53345(7) 0.0154(3) Uani 1 1 d .
Cl7 Cl 0.69454(10) 0.07578(7) -0.12096(7) 0.0285(4) Uani 1 1 d .
Cl8 Cl 0.47502(10) -0.16063(8) -0.05260(8) 0.0379(4) Uani 1 1 d .
Cl9 Cl 0.64548(8) 0.38790(6) 0.07566(7) 0.0157(3) Uani 1 1 d .
Cl10 Cl 0.66806(8) 0.49942(6) 0.20436(7) 0.0158(3) Uani 1 1 d .
Cl11 Cl 0.69378(10) 0.37566(7) -0.43807(8) 0.0311(4) Uani 1 1 d .
Cl12 Cl 0.48836(10) 0.13872(7) -0.36197(8) 0.0343(4) Uani 1 1 d .
O1 O 0.1942(2) 0.06442(18) 0.38613(19) 0.0184(9) Uani 1 1 d .
O2 O 0.8179(2) 0.27832(18) 0.28229(19) 0.0183(9) Uani 1 1 d .
O3 O 0.8056(2) 0.60577(17) -0.05082(18) 0.0163(9) Uani 1 1 d .
N1 N 0.3432(3) 0.1269(2) 0.2678(2) 0.0142(10) Uani 1 1 d .
N2 N 0.4195(3) 0.1001(2) 0.3550(2) 0.0145(10) Uani 1 1 d .
N3 N 0.2935(3) 0.0438(2) 0.4673(2) 0.0167(11) Uani 1 1 d .
H3 H 0.3202 0.0521 0.5092 0.020 Uiso 1 1 calc R
N4 N 0.2529(3) 0.1779(2) 0.5846(2) 0.0227(12) Uani 1 1 d .
N5 N 0.2786(3) 0.1353(2) 0.5532(2) 0.0188(11) Uani 1 1 d .
N6 N 0.6583(3) 0.1989(2) 0.3924(2) 0.0105(10) Uani 1 1 d .
N7 N 0.5836(3) 0.2254(2) 0.3037(2) 0.0128(10) Uani 1 1 d .
N8 N 0.7175(3) 0.2953(2) 0.1989(2) 0.0191(11) Uani 1 1 d .
H8 H 0.6929 0.2869 0.1567 0.023 Uiso 1 1 calc R
N9 N 0.7760(3) 0.1717(2) 0.0841(2) 0.0197(11) Uani 1 1 d .
N10 N 0.7496(3) 0.2153(2) 0.1135(2) 0.0166(11) Uani 1 1 d .
N11 N 0.6594(3) 0.5430(2) 0.0679(2) 0.0132(10) Uani 1 1 d .
N12 N 0.5800(3) 0.5657(2) -0.0205(2) 0.0132(10) Uani 1 1 d .
N13 N 0.7041(3) 0.6230(2) -0.1334(2) 0.0157(10) Uani 1 1 d .
H13 H 0.6772 0.6136 -0.1753 0.019 Uiso 1 1 calc R
N14 N 0.7444(3) 0.4857(2) -0.2473(2) 0.0213(11) Uani 1 1 d .
N15 N 0.7213(3) 0.5315(2) -0.2173(2) 0.0190(11) Uani 1 1 d .
C1 C 0.3737(3) 0.1397(2) 0.3313(3) 0.0124(12) Uani 1 1 d .
H1 H 0.3649 0.1724 0.3572 0.015 Uiso 1 1 calc R
C2 C 0.4167(4) 0.0594(3) 0.3022(3) 0.0189(14) Uani 1 1 d .
H2 H 0.4431 0.0265 0.3033 0.023 Uiso 1 1 calc R
C3 C 0.3691(3) 0.0756(2) 0.2487(3) 0.0148(13) Uani 1 1 d .
H3A H 0.3557 0.0552 0.2054 0.018 Uiso 1 1 calc R
C4 C 0.4579(4) 0.0964(3) 0.4241(3) 0.0175(13) Uani 1 1 d .
H4A H 0.4524 0.1325 0.4515 0.021 Uiso 1 1 calc R
H4B H 0.5205 0.1073 0.4327 0.021 Uiso 1 1 calc R
C5 C 0.4113(3) 0.0216(3) 0.4409(3) 0.0186(13) Uani 1 1 d .
H5A H 0.4223 -0.0132 0.4163 0.022 Uiso 1 1 calc R
H5B H 0.4365 0.0206 0.4876 0.022 Uiso 1 1 calc R
C6 C 0.3136(3) -0.0018(3) 0.4263(3) 0.0181(13) Uani 1 1 d .
H6A H 0.2880 0.0010 0.3801 0.022 Uiso 1 1 calc R
H6B H 0.2871 -0.0522 0.4342 0.022 Uiso 1 1 calc R
C7 C 0.2369(4) 0.0731(2) 0.4439(3) 0.0155(13) Uani 1 1 d .
C8 C 0.2268(3) 0.1189(2) 0.4923(3) 0.0135(12) Uani 1 1 d .
C9 C 0.1655(3) 0.1512(3) 0.4824(3) 0.0150(13) Uani 1 1 d .
C10 C 0.0988(3) 0.1536(2) 0.4311(3) 0.0185(13) Uani 1 1 d .
H10 H 0.0840 0.1282 0.3896 0.022 Uiso 1 1 calc R
C11 C 0.0543(4) 0.1939(3) 0.4418(3) 0.0262(15) Uani 1 1 d .
H11 H 0.0092 0.1967 0.4070 0.031 Uiso 1 1 calc R
C12 C 0.0752(4) 0.2312(3) 0.5041(3) 0.0288(16) Uani 1 1 d .
H12 H 0.0432 0.2581 0.5099 0.035 Uiso 1 1 calc R
C13 C 0.1392(4) 0.2296(3) 0.5556(3) 0.0223(14) Uani 1 1 d .
H13A H 0.1524 0.2541 0.5972 0.027 Uiso 1 1 calc R
C14 C 0.1853(4) 0.1891(3) 0.5436(3) 0.0204(14) Uani 1 1 d .
C15 C 0.2975(4) 0.2059(3) 0.6524(3) 0.0268(15) Uani 1 1 d .
H15A H 0.3354 0.1808 0.6705 0.032 Uiso 1 1 calc R
H15B H 0.2538 0.1953 0.6762 0.032 Uiso 1 1 calc R
C16 C 0.3526(4) 0.2864(3) 0.6639(3) 0.0203(13) Uani 1 1 d .
C17 C 0.3789(4) 0.3254(3) 0.6156(3) 0.0255(14) Uani 1 1 d .
H17 H 0.3632 0.3011 0.5735 0.031 Uiso 1 1 calc R
C18 C 0.4273(4) 0.3988(3) 0.6268(3) 0.0284(15) Uani 1 1 d .
H18 H 0.4443 0.4246 0.5930 0.034 Uiso 1 1 calc R
C19 C 0.4506(4) 0.4338(3) 0.6894(3) 0.0219(14) Uani 1 1 d .
C20 C 0.4277(4) 0.3971(3) 0.7391(3) 0.0228(14) Uani 1 1 d .
H20 H 0.4445 0.4214 0.7814 0.027 Uiso 1 1 calc R
C21 C 0.3791(4) 0.3233(3) 0.7260(3) 0.0194(13) Uani 1 1 d .
C22 C 0.1631(3) 0.2080(3) 0.2262(3) 0.0156(13) Uani 1 1 d .
C23 C 0.1663(3) 0.1525(2) 0.2646(3) 0.0152(13) Uani 1 1 d .
H23 H 0.1758 0.1597 0.3100 0.018 Uiso 1 1 calc R
C24 C 0.1553(3) 0.0861(3) 0.2342(3) 0.0158(13) Uani 1 1 d .
H24 H 0.1591 0.0498 0.2606 0.019 Uiso 1 1 calc R
C25 C 0.1390(3) 0.0711(3) 0.1663(3) 0.0148(12) Uani 1 1 d .
C26 C 0.1390(3) 0.1290(3) 0.1296(3) 0.0150(12) Uani 1 1 d .
H26 H 0.1320 0.1225 0.0845 0.018 Uiso 1 1 calc R
C27 C 0.1490(3) 0.1961(3) 0.1581(3) 0.0145(12) Uani 1 1 d .
H27 H 0.1464 0.2327 0.1319 0.017 Uiso 1 1 calc R
C28 C 0.1749(4) 0.2792(3) 0.2566(3) 0.0239(15) Uani 1 1 d .
H28A H 0.1179 0.2793 0.2535 0.036 Uiso 1 1 calc R
H28B H 0.2054 0.3173 0.2338 0.036 Uiso 1 1 calc R
H28C H 0.2092 0.2874 0.3023 0.036 Uiso 1 1 calc R
C29 C 0.1262(4) -0.0019(3) 0.1372(3) 0.0223(14) Uani 1 1 d .
H29 H 0.1709 -0.0161 0.1663 0.027 Uiso 1 1 calc R
C30 C 0.1368(4) -0.0037(3) 0.0695(3) 0.0308(16) Uani 1 1 d .
H30A H 0.0905 0.0059 0.0390 0.046 Uiso 1 1 calc R
H30B H 0.1331 -0.0510 0.0559 0.046 Uiso 1 1 calc R
H30C H 0.1934 0.0328 0.0701 0.046 Uiso 1 1 calc R
C31 C 0.0357(4) -0.0570(3) 0.1371(3) 0.0399(18) Uani 1 1 d .
H31A H 0.0304 -0.0557 0.1810 0.060 Uiso 1 1 calc R
H31B H 0.0288 -0.1050 0.1223 0.060 Uiso 1 1 calc R
H31C H -0.0095 -0.0453 0.1078 0.060 Uiso 1 1 calc R
C32 C 0.6321(3) 0.1888(2) 0.3282(3) 0.0141(12) Uani 1 1 d .
H32 H 0.6458 0.1593 0.3027 0.017 Uiso 1 1 calc R
C33 C 0.6259(3) 0.2463(2) 0.4101(3) 0.0157(13) Uani 1 1 d .
H33 H 0.6344 0.2642 0.4533 0.019 Uiso 1 1 calc R
C34 C 0.5804(3) 0.2627(3) 0.3558(3) 0.0164(13) Uani 1 1 d .
H34 H 0.5516 0.2940 0.3539 0.020 Uiso 1 1 calc R
C35 C 0.5489(3) 0.2308(3) 0.2347(3) 0.0160(13) Uani 1 1 d .
H35A H 0.4853 0.2160 0.2235 0.019 Uiso 1 1 calc R
H35B H 0.5601 0.1980 0.2078 0.019 Uiso 1 1 calc R
C36 C 0.5908(3) 0.3071(3) 0.2197(3) 0.0169(13) Uani 1 1 d .
H36A H 0.5745 0.3387 0.2435 0.020 Uiso 1 1 calc R
H36B H 0.5671 0.3083 0.1728 0.020 Uiso 1 1 calc R
C37 C 0.6901(3) 0.3366(2) 0.2375(3) 0.0149(13) Uani 1 1 d .
H37A H 0.7131 0.3873 0.2298 0.018 Uiso 1 1 calc R
H37B H 0.7144 0.3345 0.2841 0.018 Uiso 1 1 calc R
C38 C 0.7778(3) 0.2694(2) 0.2241(3) 0.0145(13) Uani 1 1 d .
C39 C 0.7932(3) 0.2260(2) 0.1759(3) 0.0145(12) Uani 1 1 d .
C40 C 0.8501(3) 0.1894(2) 0.1892(3) 0.0159(13) Uani 1 1 d .
C41 C 0.9098(3) 0.1815(3) 0.2442(3) 0.0171(13) Uani 1 1 d .
H41 H 0.9214 0.2057 0.2855 0.021 Uiso 1 1 calc R
C42 C 0.9510(3) 0.1379(3) 0.2365(3) 0.0206(14) Uani 1 1 d .
H42 H 0.9911 0.1317 0.2730 0.025 Uiso 1 1 calc R
C43 C 0.9340(4) 0.1019(3) 0.1740(3) 0.0229(14) Uani 1 1 d .
H43 H 0.9625 0.0713 0.1703 0.027 Uiso 1 1 calc R
C44 C 0.8782(3) 0.1100(2) 0.1196(3) 0.0189(14) Uani 1 1 d .
H44 H 0.8687 0.0874 0.0780 0.023 Uiso 1 1 calc R
C45 C 0.8356(3) 0.1538(2) 0.1286(3) 0.0153(13) Uani 1 1 d .
C46 C 0.7391(4) 0.1469(3) 0.0149(3) 0.0214(13) Uani 1 1 d .
H46A H 0.7867 0.1522 -0.0038 0.026 Uiso 1 1 calc R
H46B H 0.7103 0.1777 -0.0061 0.026 Uiso 1 1 calc R
C47 C 0.6737(4) 0.0696(3) -0.0005(3) 0.0183(13) Uani 1 1 d .
C48 C 0.6493(3) 0.0322(3) -0.0618(3) 0.0192(13) Uani 1 1 d .
C49 C 0.5889(3) -0.0386(3) -0.0781(3) 0.0208(13) Uani 1 1 d .
H49 H 0.5730 -0.0629 -0.1203 0.025 Uiso 1 1 calc R
C50 C 0.5528(4) -0.0723(3) -0.0317(3) 0.0239(14) Uani 1 1 d .
C51 C 0.5745(4) -0.0380(3) 0.0295(3) 0.0254(14) Uani 1 1 d .
H51 H 0.5487 -0.0621 0.0608 0.030 Uiso 1 1 calc R
C52 C 0.6354(4) 0.0333(3) 0.0449(3) 0.0240(14) Uani 1 1 d .
H52 H 0.6508 0.0574 0.0871 0.029 Uiso 1 1 calc R
C53 C 0.8365(3) 0.1173(3) 0.4306(3) 0.0187(13) Uani 1 1 d U
C54 C 0.8356(3) 0.1763(3) 0.3962(3) 0.0158(12) Uani 1 1 d U
H54 H 0.8258 0.1718 0.3507 0.019 Uiso 1 1 calc R
C55 C 0.8494(3) 0.2424(3) 0.4302(3) 0.0170(13) Uani 1 1 d U
H55 H 0.8491 0.2813 0.4065 0.020 Uiso 1 1 calc R
C56 C 0.8635(3) 0.2514(3) 0.4980(3) 0.0139(12) Uani 1 1 d U
C57 C 0.8613(3) 0.1905(3) 0.5312(3) 0.0158(12) Uani 1 1 d U
H57 H 0.8685 0.1940 0.5764 0.019 Uiso 1 1 calc R
C58 C 0.8488(3) 0.1254(3) 0.4984(3) 0.0185(13) Uani 1 1 d U
H58 H 0.8487 0.0864 0.5220 0.022 Uiso 1 1 calc R
C59 C 0.8221(4) 0.0476(3) 0.3954(3) 0.0268(15) Uani 1 1 d U
H59A H 0.8023 0.0484 0.3486 0.040 Uiso 1 1 calc R
H59B H 0.7779 0.0080 0.4081 0.040 Uiso 1 1 calc R
H59C H 0.8766 0.0409 0.4068 0.040 Uiso 1 1 calc R
C60 C 0.8769(3) 0.3198(3) 0.5368(3) 0.0172(12) Uani 1 1 d U
H60 H 0.8339 0.3068 0.5620 0.021 Uiso 1 1 calc R
C61 C 0.8629(4) 0.3756(3) 0.4945(3) 0.0306(16) Uani 1 1 d U
H61A H 0.9075 0.3921 0.4721 0.046 Uiso 1 1 calc R
H61B H 0.8670 0.4162 0.5217 0.046 Uiso 1 1 calc R
H61C H 0.8053 0.3545 0.4625 0.046 Uiso 1 1 calc R
C62 C 0.9689(4) 0.3501(3) 0.5857(3) 0.0345(16) Uani 1 1 d U
H62A H 0.9766 0.3131 0.6120 0.052 Uiso 1 1 calc R
H62B H 0.9761 0.3912 0.6139 0.052 Uiso 1 1 calc R
H62C H 1.0123 0.3653 0.5621 0.052 Uiso 1 1 calc R
C63 C 0.6301(3) 0.5302(2) 0.0038(3) 0.0142(12) Uani 1 1 d .
H63 H 0.6429 0.5000 -0.0217 0.017 Uiso 1 1 calc R
C64 C 0.5766(3) 0.6031(3) 0.0312(3) 0.0166(13) Uani 1 1 d .
H64 H 0.5455 0.6326 0.0293 0.020 Uiso 1 1 calc R
C65 C 0.6266(3) 0.5897(2) 0.0858(3) 0.0175(13) Uani 1 1 d .
H65 H 0.6372 0.6091 0.1289 0.021 Uiso 1 1 calc R
C66 C 0.5423(4) 0.5691(3) -0.0891(3) 0.0176(13) Uani 1 1 d .
H66A H 0.4793 0.5566 -0.0980 0.021 Uiso 1 1 calc R
H66B H 0.5493 0.5336 -0.1160 0.021 Uiso 1 1 calc R
C67 C 0.5854(3) 0.6433(3) -0.1076(3) 0.0183(13) Uani 1 1 d .
H67A H 0.5734 0.6778 -0.0835 0.022 Uiso 1 1 calc R
H67B H 0.5589 0.6429 -0.1544 0.022 Uiso 1 1 calc R
C68 C 0.6835(3) 0.6689(3) -0.0939(3) 0.0166(13) Uani 1 1 d .
H68A H 0.7080 0.7188 -0.1036 0.020 Uiso 1 1 calc R
H68B H 0.7105 0.6683 -0.0474 0.020 Uiso 1 1 calc R
C69 C 0.7622(3) 0.5946(2) -0.1088(3) 0.0133(12) Uani 1 1 d .
C70 C 0.7718(3) 0.5470(3) -0.1565(3) 0.0145(12) Uani 1 1 d .
C71 C 0.8292(3) 0.5106(2) -0.1443(3) 0.0129(12) Uani 1 1 d .
C72 C 0.8949(3) 0.5075(3) -0.0921(3) 0.0174(13) Uani 1 1 d .
H72 H 0.9111 0.5348 -0.0514 0.021 Uiso 1 1 calc R
C73 C 0.9361(4) 0.4635(3) -0.1011(3) 0.0213(14) Uani 1 1 d .
H73 H 0.9802 0.4602 -0.0659 0.026 Uiso 1 1 calc R
C74 C 0.9129(4) 0.4234(3) -0.1624(3) 0.0247(15) Uani 1 1 d .
H74 H 0.9419 0.3936 -0.1672 0.030 Uiso 1 1 calc R
C75 C 0.8500(4) 0.4266(3) -0.2146(3) 0.0225(14) Uani 1 1 d .
H75 H 0.8351 0.4002 -0.2556 0.027 Uiso 1 1 calc R
C76 C 0.8082(3) 0.4710(3) -0.2049(3) 0.0156(13) Uani 1 1 d .
C77 C 0.7023(4) 0.4591(3) -0.3159(3) 0.0275(15) Uani 1 1 d .
H77A H 0.7473 0.4695 -0.3385 0.033 Uiso 1 1 calc R
H77B H 0.6651 0.4846 -0.3349 0.033 Uiso 1 1 calc R
C78 C 0.6470(3) 0.3790(3) -0.3272(3) 0.0170(13) Uani 1 1 d .
C79 C 0.6392(4) 0.3366(3) -0.3820(3) 0.0187(13) Uani 1 1 d .
C80 C 0.5893(4) 0.2632(3) -0.3931(3) 0.0229(14) Uani 1 1 d .
H80 H 0.5846 0.2354 -0.4305 0.028 Uiso 1 1 calc R
C81 C 0.5471(3) 0.2315(3) -0.3492(3) 0.0191(13) Uani 1 1 d .
C82 C 0.5527(4) 0.2715(3) -0.2939(3) 0.0243(14) Uani 1 1 d .
H82 H 0.5232 0.2493 -0.2638 0.029 Uiso 1 1 calc R
C83 C 0.6027(4) 0.3447(3) -0.2844(3) 0.0251(14) Uani 1 1 d .
H83 H 0.6067 0.3724 -0.2472 0.030 Uiso 1 1 calc R
C84 C 0.8560(3) 0.4757(3) 0.1215(3) 0.0235(14) Uani 1 1 d .
C85 C 0.8467(3) 0.5248(3) 0.0764(3) 0.0198(14) Uani 1 1 d .
H85 H 0.8400 0.5130 0.0321 0.024 Uiso 1 1 calc R
C86 C 0.8473(3) 0.5906(3) 0.0973(3) 0.0180(13) Uani 1 1 d .
H86 H 0.8394 0.6218 0.0661 0.022 Uiso 1 1 calc R
C87 C 0.8593(3) 0.6123(3) 0.1642(3) 0.0172(13) Uani 1 1 d .
C88 C 0.8667(3) 0.5616(3) 0.2077(3) 0.0226(14) Uani 1 1 d .
H88 H 0.8725 0.5727 0.2520 0.027 Uiso 1 1 calc R
C89 C 0.8658(3) 0.4948(3) 0.1871(3) 0.0222(14) Uani 1 1 d .
H89 H 0.8719 0.4627 0.2178 0.027 Uiso 1 1 calc R
C90 C 0.8531(4) 0.4045(3) 0.0993(3) 0.0322(17) Uani 1 1 d .
H90A H 0.9120 0.4093 0.1018 0.048 Uiso 1 1 calc R
H90B H 0.8158 0.3884 0.0544 0.048 Uiso 1 1 calc R
H90C H 0.8296 0.3693 0.1271 0.048 Uiso 1 1 calc R
C91 C 0.8589(4) 0.6835(3) 0.1828(3) 0.0227(14) Uani 1 1 d .
H91 H 0.8089 0.6884 0.1504 0.027 Uiso 1 1 calc R
C92 C 0.8478(4) 0.6909(3) 0.2507(3) 0.0332(16) Uani 1 1 d .
H92A H 0.7947 0.6515 0.2530 0.050 Uiso 1 1 calc R
H92B H 0.8435 0.7365 0.2586 0.050 Uiso 1 1 calc R
H92C H 0.8980 0.6895 0.2837 0.050 Uiso 1 1 calc R
C93 C 0.9429(4) 0.7444(3) 0.1791(3) 0.0381(18) Uani 1 1 d .
H93A H 0.9930 0.7409 0.2105 0.057 Uiso 1 1 calc R
H93B H 0.9410 0.7905 0.1892 0.057 Uiso 1 1 calc R
H93C H 0.9481 0.7408 0.1353 0.057 Uiso 1 1 calc R
C94 C 1.0069(4) 0.2867(3) 0.0179(3) 0.0288(16) Uani 1 1 d .
H94 H 1.0634 0.3244 0.0164 0.035 Uiso 1 1 calc R
C95 C 0.3809(4) 0.0209(3) -0.2476(3) 0.0233(14) Uani 1 1 d .
H95 H 0.3714 0.0163 -0.2954 0.028 Uiso 1 1 calc R
C96 C 0.7297(4) 0.8471(3) 0.0400(3) 0.0268(15) Uani 1 1 d .
H96 H 0.7071 0.8502 -0.0071 0.032 Uiso 1 1 calc R
C97 C 0.6081(4) 0.6463(3) -0.4175(3) 0.0273(15) Uani 1 1 d .
H97 H 0.6112 0.6488 -0.3706 0.033 Uiso 1 1 calc R
C98 C 0.2543(4) 0.4918(3) 0.6286(3) 0.0231(14) Uani 1 1 d .
H98 H 0.2920 0.4961 0.6739 0.028 Uiso 1 1 calc R
C99 C -0.0118(4) 0.6134(3) 0.6770(3) 0.0334(16) Uani 1 1 d .
H99 H 0.0491 0.6483 0.6824 0.040 Uiso 1 1 calc R
C100 C 0.9942(4) 0.0475(3) 0.6499(3) 0.0305(16) Uani 1 1 d .
H100 H 0.9412 0.0040 0.6487 0.037 Uiso 1 1 calc R
C101 C 0.2408(4) -0.1943(3) 0.2895(3) 0.0354(17) Uani 1 1 d .
H101 H 0.2906 -0.1789 0.3303 0.042 Uiso 1 1 calc R
C102 C 0.6297(4) 0.3132(3) 0.9222(3) 0.0280(15) Uani 1 1 d .
H102 H 0.6347 0.3180 0.9693 0.034 Uiso 1 1 calc R
Cl13 Cl 0.99847(12) 0.29495(8) 0.09746(10) 0.0442(5) Uani 1 1 d .
Cl14 Cl 1.00563(13) 0.20195(8) -0.00089(9) 0.0457(5) Uani 1 1 d .
Cl15 Cl 0.92300(13) 0.29930(11) -0.03826(13) 0.0779(8) Uani 1 1 d .
Cl16 Cl 0.31715(11) -0.06239(7) -0.22691(8) 0.0371(4) Uani 1 1 d .
Cl17 Cl 0.49208(11) 0.04461(8) -0.20771(8) 0.0375(4) Uani 1 1 d .
Cl18 Cl 0.34878(12) 0.08772(8) -0.22601(9) 0.0405(4) Uani 1 1 d .
Cl19 Cl 0.78323(11) 0.93421(8) 0.08219(9) 0.0429(5) Uani 1 1 d .
Cl20 Cl 0.64128(12) 0.79746(8) 0.06861(9) 0.0492(5) Uani 1 1 d .
Cl21 Cl 0.80368(12) 0.80556(9) 0.05000(10) 0.0572(6) Uani 1 1 d .
Cl22 Cl 0.50537(12) 0.63966(11) -0.46376(10) 0.0565(5) Uani 1 1 d .
Cl23 Cl 0.68857(12) 0.72530(9) -0.42995(9) 0.0514(5) Uani 1 1 d .
Cl24 Cl 0.62513(16) 0.57139(10) -0.43900(10) 0.0638(6) Uani 1 1 d .
Cl25 Cl 0.31861(12) 0.54808(9) 0.58480(11) 0.0552(5) Uani 1 1 d .
Cl26 Cl 0.21272(11) 0.40286(8) 0.59359(11) 0.0565(6) Uani 1 1 d .
Cl27 Cl 0.16886(10) 0.51653(7) 0.63239(8) 0.0332(4) Uani 1 1 d .
Cl28 Cl -0.03031(12) 0.61084(8) 0.75310(9) 0.0449(5) Uani 1 1 d .
Cl29 Cl -0.08276(15) 0.64212(11) 0.62190(11) 0.0658(6) Uani 1 1 d .
Cl30 Cl -0.02273(14) 0.52882(10) 0.64707(11) 0.0663(6) Uani 1 1 d .
Cl31 Cl 1.01039(11) 0.04724(8) 0.57267(9) 0.0357(4) Uani 1 1 d .
Cl32 Cl 1.08281(14) 0.04329(11) 0.70963(11) 0.0619(6) Uani 1 1 d .
Cl33 Cl 0.97673(14) 0.12322(10) 0.66963(9) 0.0606(6) Uani 1 1 d .
Cl34 Cl 0.15154(12) -0.26639(8) 0.30232(9) 0.0431(4) Uani 1 1 d .
Cl35 Cl 0.27223(12) -0.22243(10) 0.22702(9) 0.0483(5) Uani 1 1 d .
Cl36 Cl 0.21151(15) -0.12220(9) 0.27027(11) 0.0668(6) Uani 1 1 d .
Cl37 Cl 0.56309(14) 0.22492(10) 0.88778(10) 0.0718(7) Uani 1 1 d .
Cl38 Cl 0.58509(16) 0.37205(13) 0.88385(10) 0.0760(7) Uani 1 1 d .
Cl39 Cl 0.73301(12) 0.33686(11) 0.91333(11) 0.0616(6) Uani 1 1 d .

loop_
_atom_site_aniso_label
_atom_site_aniso_U_11
_atom_site_aniso_U_22
_atom_site_aniso_U_33
_atom_site_aniso_U_23
_atom_site_aniso_U_13
_atom_site_aniso_U_12
Ru1 0.0111(3) 0.0113(2) 0.0111(3) 0.00218(18) 0.0027(2) 0.00471(17)
Ru2 0.0109(3) 0.0126(2) 0.0115(3) 0.00306(18) 0.0030(2) 0.00539(18)
Ru3 0.0120(3) 0.0149(2) 0.0127(3) 0.00556(19) 0.0039(2) 0.00590(18)
Cl1 0.0159(8) 0.0127(6) 0.0150(8) 0.0025(5) 0.0037(6) 0.0048(5)
Cl2 0.0162(8) 0.0166(7) 0.0114(8) 0.0026(5) 0.0047(6) 0.0070(5)
Cl3 0.0244(9) 0.0269(8) 0.0307(10) 0.0016(7) 0.0038(8) 0.0039(6)
Cl4 0.0564(11) 0.0258(8) 0.0178(9) 0.0034(6) 0.0152(8) 0.0156(7)
Cl5 0.0170(8) 0.0128(6) 0.0158(8) 0.0003(5) 0.0046(7) 0.0045(5)
Cl6 0.0178(8) 0.0176(7) 0.0135(8) 0.0034(6) 0.0062(7) 0.0087(6)
Cl7 0.0301(9) 0.0304(8) 0.0194(9) -0.0026(6) 0.0106(8) 0.0042(6)
Cl8 0.0311(10) 0.0295(8) 0.0334(11) -0.0053(7) 0.0072(8) -0.0064(7)
Cl9 0.0171(8) 0.0155(7) 0.0149(8) 0.0024(5) 0.0048(6) 0.0071(5)
Cl10 0.0173(8) 0.0186(7) 0.0133(8) 0.0033(6) 0.0045(7) 0.0089(6)
Cl11 0.0392(10) 0.0277(8) 0.0231(9) -0.0022(7) 0.0180(8) 0.0042(7)
Cl12 0.0322(10) 0.0245(8) 0.0356(11) 0.0056(7) 0.0073(8) 0.0022(7)
O1 0.019(2) 0.025(2) 0.013(2) 0.0041(17) 0.001(2) 0.0131(17)
O2 0.019(2) 0.023(2) 0.012(2) 0.0013(17) 0.003(2) 0.0087(17)
O3 0.014(2) 0.022(2) 0.011(2) 0.0006(17) -0.0009(19) 0.0078(16)
N1 0.015(3) 0.013(2) 0.018(3) 0.005(2) 0.009(2) 0.0063(19)
N2 0.015(3) 0.017(2) 0.012(3) 0.006(2) 0.003(2) 0.0066(19)
N3 0.019(3) 0.024(3) 0.010(3) 0.001(2) 0.005(2) 0.012(2)
N4 0.028(3) 0.021(3) 0.018(3) -0.002(2) 0.001(3) 0.013(2)
N5 0.021(3) 0.014(2) 0.020(3) -0.003(2) 0.003(2) 0.008(2)
N6 0.006(2) 0.012(2) 0.011(3) 0.0045(19) -0.001(2) 0.0034(18)
N7 0.013(3) 0.012(2) 0.013(3) 0.0027(19) 0.002(2) 0.0065(19)
N8 0.018(3) 0.019(2) 0.020(3) 0.002(2) 0.002(2) 0.009(2)
N9 0.023(3) 0.016(2) 0.016(3) -0.005(2) 0.002(2) 0.006(2)
N10 0.017(3) 0.014(2) 0.019(3) 0.001(2) 0.006(2) 0.0053(19)
N11 0.015(3) 0.008(2) 0.012(3) -0.0014(19) 0.001(2) 0.0011(18)
N12 0.012(3) 0.014(2) 0.013(3) 0.0087(19) 0.005(2) 0.0039(19)
N13 0.023(3) 0.015(2) 0.011(3) 0.0007(19) 0.003(2) 0.011(2)
N14 0.034(3) 0.019(2) 0.015(3) 0.000(2) 0.007(3) 0.015(2)
N15 0.027(3) 0.016(2) 0.016(3) 0.001(2) 0.005(3) 0.012(2)
C1 0.014(3) 0.012(3) 0.011(3) 0.002(2) 0.003(3) 0.006(2)
C2 0.024(4) 0.016(3) 0.023(4) 0.005(3) 0.012(3) 0.011(2)
C3 0.020(3) 0.018(3) 0.012(3) 0.006(2) 0.006(3) 0.012(2)
C4 0.014(3) 0.025(3) 0.012(3) 0.006(2) 0.002(3) 0.008(2)
C5 0.025(4) 0.025(3) 0.016(3) 0.012(3) 0.011(3) 0.017(3)
C6 0.022(4) 0.013(3) 0.022(4) 0.001(2) 0.009(3) 0.009(2)
C7 0.017(3) 0.007(3) 0.022(4) 0.005(2) 0.009(3) 0.002(2)
C8 0.011(3) 0.010(3) 0.019(4) 0.003(2) 0.005(3) 0.003(2)
C9 0.008(3) 0.014(3) 0.020(4) 0.003(2) 0.003(3) 0.002(2)
C10 0.012(3) 0.011(3) 0.028(4) -0.004(2) 0.007(3) -0.002(2)
C11 0.013(3) 0.020(3) 0.043(5) 0.005(3) 0.006(3) 0.007(2)
C12 0.022(4) 0.022(3) 0.052(5) 0.006(3) 0.020(4) 0.013(3)
C13 0.022(4) 0.015(3) 0.034(4) -0.003(3) 0.013(3) 0.009(2)
C14 0.020(4) 0.007(3) 0.029(4) 0.001(2) 0.009(3) -0.001(2)
C15 0.040(4) 0.030(3) 0.010(3) -0.001(3) 0.003(3) 0.017(3)
C16 0.024(4) 0.025(3) 0.016(4) 0.001(3) 0.007(3) 0.014(3)
C17 0.030(4) 0.039(4) 0.005(3) 0.000(3) 0.001(3) 0.013(3)
C18 0.023(4) 0.036(4) 0.020(4) 0.008(3) 0.005(3) 0.007(3)
C19 0.016(3) 0.025(3) 0.026(4) 0.003(3) 0.003(3) 0.010(3)
C20 0.024(4) 0.033(3) 0.015(4) 0.004(3) 0.004(3) 0.016(3)
C21 0.025(4) 0.027(3) 0.010(3) 0.004(3) 0.007(3) 0.014(3)
C22 0.005(3) 0.014(3) 0.024(4) 0.002(2) 0.002(3) 0.002(2)
C23 0.010(3) 0.016(3) 0.017(3) -0.002(2) 0.006(3) 0.002(2)
C24 0.010(3) 0.019(3) 0.022(4) 0.011(3) 0.011(3) 0.007(2)
C25 0.003(3) 0.018(3) 0.018(3) -0.001(2) 0.002(3) 0.000(2)
C26 0.007(3) 0.027(3) 0.010(3) 0.006(2) 0.003(3) 0.006(2)
C27 0.010(3) 0.019(3) 0.018(3) 0.009(2) 0.004(3) 0.009(2)
C28 0.025(4) 0.021(3) 0.032(4) 0.006(3) 0.010(3) 0.015(3)
C29 0.018(3) 0.017(3) 0.023(4) -0.001(3) 0.002(3) 0.002(2)
C30 0.027(4) 0.027(3) 0.034(4) -0.004(3) 0.006(3) 0.008(3)
C31 0.038(4) 0.025(3) 0.047(5) -0.009(3) 0.019(4) -0.001(3)
C32 0.013(3) 0.015(3) 0.017(4) 0.008(2) 0.006(3) 0.007(2)
C33 0.022(3) 0.013(3) 0.015(3) 0.003(2) 0.009(3) 0.007(2)
C34 0.015(3) 0.021(3) 0.015(3) 0.006(2) 0.004(3) 0.010(2)
C35 0.016(3) 0.021(3) 0.010(3) 0.007(2) 0.000(3) 0.009(2)
C36 0.020(3) 0.021(3) 0.016(3) 0.012(2) 0.006(3) 0.013(2)
C37 0.018(3) 0.012(3) 0.020(3) 0.005(2) 0.010(3) 0.009(2)
C38 0.009(3) 0.010(3) 0.021(4) 0.003(2) 0.006(3) -0.001(2)
C39 0.014(3) 0.011(3) 0.017(4) 0.004(2) 0.004(3) 0.004(2)
C40 0.012(3) 0.011(3) 0.025(4) 0.005(2) 0.011(3) 0.002(2)
C41 0.017(3) 0.018(3) 0.016(3) 0.007(2) 0.005(3) 0.007(2)
C42 0.012(3) 0.028(3) 0.023(4) 0.009(3) 0.004(3) 0.010(3)
C43 0.023(4) 0.017(3) 0.032(4) 0.003(3) 0.014(3) 0.008(3)
C44 0.021(4) 0.012(3) 0.026(4) 0.003(2) 0.015(3) 0.003(2)
C45 0.010(3) 0.011(3) 0.023(4) 0.006(2) 0.005(3) 0.001(2)
C46 0.025(4) 0.023(3) 0.013(3) 0.000(2) 0.001(3) 0.009(3)
C47 0.020(3) 0.022(3) 0.016(3) 0.000(3) 0.004(3) 0.011(2)
C48 0.014(3) 0.025(3) 0.021(4) 0.000(3) 0.004(3) 0.011(2)
C49 0.015(3) 0.028(3) 0.015(3) -0.006(3) 0.000(3) 0.007(3)
C50 0.017(3) 0.025(3) 0.027(4) -0.002(3) 0.003(3) 0.008(3)
C51 0.023(4) 0.027(3) 0.022(4) 0.008(3) 0.008(3) 0.005(3)
C52 0.025(4) 0.029(3) 0.017(4) -0.002(3) 0.006(3) 0.011(3)
C53 0.012(3) 0.027(3) 0.019(3) 0.000(3) 0.003(3) 0.010(2)
C54 0.010(3) 0.025(3) 0.014(3) 0.008(2) 0.006(3) 0.007(2)
C55 0.010(3) 0.016(3) 0.023(4) 0.010(2) 0.004(3) 0.004(2)
C56 0.001(3) 0.018(3) 0.018(3) 0.000(2) -0.002(2) 0.002(2)
C57 0.010(3) 0.022(3) 0.013(3) 0.003(2) -0.001(3) 0.007(2)
C58 0.010(3) 0.017(3) 0.027(4) 0.005(3) 0.002(3) 0.007(2)
C59 0.017(4) 0.031(3) 0.036(4) 0.006(3) 0.010(3) 0.013(3)
C60 0.008(3) 0.023(3) 0.016(3) -0.001(2) -0.002(3) 0.005(2)
C61 0.032(4) 0.020(3) 0.045(5) 0.007(3) 0.015(4) 0.013(3)
C62 0.023(4) 0.024(3) 0.044(5) -0.011(3) -0.005(3) 0.007(3)
C63 0.009(3) 0.010(3) 0.021(4) 0.003(2) 0.005(3) 0.001(2)
C64 0.018(3) 0.015(3) 0.021(4) 0.004(2) 0.010(3) 0.008(2)
C65 0.023(4) 0.013(3) 0.017(4) -0.001(2) 0.009(3) 0.006(2)
C66 0.017(3) 0.023(3) 0.013(3) 0.005(2) 0.001(3) 0.010(2)
C67 0.020(3) 0.023(3) 0.017(4) 0.005(3) 0.007(3) 0.012(2)
C68 0.023(4) 0.014(3) 0.017(3) 0.004(2) 0.011(3) 0.008(2)
C69 0.013(3) 0.012(3) 0.013(3) 0.003(2) 0.003(3) 0.003(2)
C70 0.013(3) 0.014(3) 0.015(3) 0.002(2) 0.007(3) 0.003(2)
C71 0.015(3) 0.012(3) 0.012(3) 0.004(2) 0.006(3) 0.005(2)
C72 0.009(3) 0.023(3) 0.018(4) 0.003(2) 0.004(3) 0.005(2)
C73 0.011(3) 0.023(3) 0.028(4) 0.007(3) 0.004(3) 0.007(2)
C74 0.024(4) 0.024(3) 0.037(4) 0.009(3) 0.015(3) 0.016(3)
C75 0.028(4) 0.016(3) 0.027(4) 0.002(3) 0.018(3) 0.006(3)
C76 0.018(3) 0.014(3) 0.017(3) 0.005(2) 0.005(3) 0.009(2)
C77 0.045(4) 0.020(3) 0.020(4) 0.000(3) 0.010(3) 0.016(3)
C78 0.019(3) 0.022(3) 0.013(3) 0.000(2) 0.001(3) 0.014(2)
C79 0.021(3) 0.024(3) 0.014(3) 0.003(3) 0.003(3) 0.013(3)
C80 0.024(4) 0.023(3) 0.020(4) -0.003(3) 0.001(3) 0.012(3)
C81 0.014(3) 0.022(3) 0.020(4) 0.002(3) 0.003(3) 0.007(2)
C82 0.021(4) 0.036(4) 0.020(4) 0.008(3) 0.011(3) 0.011(3)
C83 0.032(4) 0.033(4) 0.017(4) 0.001(3) 0.008(3) 0.019(3)
C84 0.006(3) 0.029(3) 0.036(4) 0.007(3) 0.007(3) 0.007(2)
C85 0.013(3) 0.029(3) 0.022(4) 0.010(3) 0.011(3) 0.008(2)
C86 0.008(3) 0.017(3) 0.024(4) 0.012(3) 0.006(3) 0.000(2)
C87 0.008(3) 0.018(3) 0.020(4) 0.006(2) 0.001(3) 0.002(2)
C88 0.009(3) 0.030(3) 0.017(4) 0.001(3) 0.000(3) -0.002(2)
C89 0.014(3) 0.021(3) 0.031(4) 0.012(3) 0.007(3) 0.007(2)
C90 0.024(4) 0.022(3) 0.060(5) 0.009(3) 0.019(4) 0.014(3)
C91 0.016(3) 0.022(3) 0.020(4) 0.004(3) -0.004(3) 0.003(2)
C92 0.031(4) 0.025(3) 0.034(4) -0.004(3) 0.008(3) 0.002(3)
C93 0.031(4) 0.019(3) 0.051(5) 0.005(3) 0.013(4) -0.005(3)
C94 0.024(4) 0.018(3) 0.042(5) 0.006(3) 0.012(3) 0.004(3)
C95 0.030(4) 0.018(3) 0.020(4) 0.003(3) 0.007(3) 0.007(3)
C96 0.038(4) 0.024(3) 0.020(4) 0.002(3) 0.009(3) 0.014(3)
C97 0.033(4) 0.024(3) 0.019(4) 0.003(3) 0.014(3) 0.001(3)
C98 0.024(4) 0.020(3) 0.017(4) 0.006(3) -0.001(3) 0.005(3)
C99 0.029(4) 0.029(3) 0.038(5) -0.001(3) 0.005(3) 0.010(3)
C100 0.025(4) 0.028(3) 0.038(5) 0.002(3) 0.007(3) 0.011(3)
C101 0.037(4) 0.041(4) 0.025(4) 0.006(3) 0.004(4) 0.016(3)
C102 0.019(4) 0.037(4) 0.022(4) -0.007(3) 0.003(3) 0.008(3)
Cl13 0.0539(12) 0.0243(8) 0.0624(14) 0.0028(8) 0.0370(11) 0.0109(8)
Cl14 0.0749(14) 0.0355(9) 0.0309(11) -0.0023(8) 0.0055(10) 0.0338(9)
Cl15 0.0495(14) 0.0670(14) 0.104(2) 0.0440(14) -0.0076(14) 0.0301(11)
Cl16 0.0551(11) 0.0224(8) 0.0266(10) 0.0036(7) 0.0185(9) 0.0038(7)
Cl17 0.0316(10) 0.0473(10) 0.0295(10) 0.0032(8) 0.0017(8) 0.0168(8)
Cl18 0.0569(12) 0.0361(9) 0.0406(11) 0.0055(8) 0.0160(10) 0.0305(8)
Cl19 0.0408(11) 0.0204(8) 0.0620(13) -0.0053(8) 0.0159(10) 0.0062(7)
Cl20 0.0513(12) 0.0345(9) 0.0462(13) 0.0109(8) 0.0189(10) -0.0021(8)
Cl21 0.0514(13) 0.0437(11) 0.0682(15) -0.0210(10) -0.0135(11) 0.0320(9)
Cl22 0.0320(11) 0.0920(15) 0.0432(13) 0.0061(11) 0.0115(10) 0.0224(10)
Cl23 0.0496(12) 0.0462(10) 0.0234(10) 0.0013(8) 0.0112(9) -0.0174(8)
Cl24 0.123(2) 0.0560(12) 0.0401(13) 0.0171(10) 0.0320(14) 0.0589(13)
Cl25 0.0447(12) 0.0471(11) 0.0726(16) 0.0357(10) 0.0260(11) 0.0108(9)
Cl26 0.0363(11) 0.0231(9) 0.1063(19) -0.0063(10) 0.0224(12) 0.0075(7)
Cl27 0.0391(10) 0.0290(8) 0.0293(10) 0.0004(7) 0.0042(8) 0.0156(7)
Cl28 0.0598(13) 0.0383(9) 0.0465(12) 0.0132(8) 0.0290(11) 0.0213(9)
Cl29 0.0849(17) 0.0661(13) 0.0478(14) 0.0077(11) -0.0060(12) 0.0491(12)
Cl30 0.0805(16) 0.0573(12) 0.0655(16) -0.0219(11) 0.0024(13) 0.0461(11)
Cl31 0.0420(11) 0.0313(9) 0.0425(11) 0.0121(8) 0.0201(9) 0.0185(7)
Cl32 0.0621(14) 0.0827(15) 0.0522(14) 0.0197(11) 0.0017(12) 0.0512(12)
Cl33 0.0942(17) 0.0603(12) 0.0361(12) -0.0137(9) -0.0079(12) 0.0593(12)
Cl34 0.0517(12) 0.0408(10) 0.0331(11) 0.0010(8) 0.0169(10) 0.0119(8)
Cl35 0.0490(12) 0.0650(12) 0.0444(12) 0.0118(9) 0.0201(10) 0.0327(10)
Cl36 0.1103(18) 0.0355(10) 0.0607(15) 0.0014(10) 0.0193(14) 0.0400(11)
Cl37 0.0850(16) 0.0439(11) 0.0411(13) -0.0017(9) 0.0205(12) -0.0224(10)
Cl38 0.119(2) 0.1190(18) 0.0285(12) -0.0019(12) 0.0056(13) 0.1001(17)
Cl39 0.0271(11) 0.0855(14) 0.0628(15) 0.0020(11) 0.0194(11) 0.0091(10)

loop_
_atom_type_symbol
_atom_type_description
_atom_type_scat_dispersion_real
_atom_type_scat_dispersion_imag
_atom_type_scat_source
C C 0.0033 0.0016 'International Tables Vol C Tables 4.2.6.8 and 6.1.1.4'
H H 0.0000 0.0000 'International Tables Vol C Tables 4.2.6.8 and 6.1.1.4'
N N 0.0061 0.0033 'International Tables Vol C Tables 4.2.6.8 and 6.1.1.4'
O O 0.0106 0.0060 'International Tables Vol C Tables 4.2.6.8 and 6.1.1.4'
Cl Cl 0.1484 0.1585 'International Tables Vol C Tables 4.2.6.8 and 6.1.1.4'
Ru Ru -1.2594 0.8363 'International Tables Vol C Tables 4.2.6.8 and 6.1.1.4'

loop_
_geom_angle_atom_site_label_1
_geom_angle_atom_site_label_2
_geom_angle_atom_site_label_3
_geom_angle
N1 Ru1 C24 86.96(18)
N1 Ru1 C26 138.11(17)
C24 Ru1 C26 68.3(2)
N1 Ru1 C23 100.45(18)
C24 Ru1 C23 38.38(17)
C26 Ru1 C23 81.1(2)
N1 Ru1 C25 102.70(18)
C24 Ru1 C25 38.2(2)
C26 Ru1 C25 38.17(18)
C23 Ru1 C25 69.54(18)
N1 Ru1 C27 167.27(17)
C24 Ru1 C27 80.62(19)
C26 Ru1 C27 37.95(18)
C23 Ru1 C27 67.93(19)
C25 Ru1 C27 68.97(19)
N1 Ru1 C22 133.95(19)
C24 Ru1 C22 68.39(18)
C26 Ru1 C22 68.35(19)
C23 Ru1 C22 37.55(18)
C25 Ru1 C22 81.77(18)
C27 Ru1 C22 37.53(19)
N1 Ru1 Cl2 85.21(11)
C24 Ru1 Cl2 131.93(14)
C26 Ru1 Cl2 87.16(13)
C23 Ru1 Cl2 167.39(14)
C25 Ru1 Cl2 98.32(14)
C27 Ru1 Cl2 105.18(14)
C22 Ru1 Cl2 140.17(15)
N1 Ru1 Cl1 85.05(12)
C24 Ru1 Cl1 137.11(15)
C26 Ru1 Cl1 136.00(13)
C23 Ru1 Cl1 102.40(13)
C25 Ru1 Cl1 169.54(13)
C27 Ru1 Cl1 102.15(13)
C22 Ru1 Cl1 87.79(13)
Cl2 Ru1 Cl1 89.24(4)
N6 Ru2 C57 141.55(17)
N6 Ru2 C55 87.92(18)
C57 Ru2 C55 68.4(2)
N6 Ru2 C54 99.37(18)
C57 Ru2 C54 81.0(2)
C55 Ru2 C54 38.48(18)
N6 Ru2 C56 105.35(17)
C57 Ru2 C56 38.46(18)
C55 Ru2 C56 38.0(2)
C54 Ru2 C56 69.30(19)
N6 Ru2 C58 166.90(18)
C57 Ru2 C58 37.82(18)
C55 Ru2 C58 80.58(19)
C54 Ru2 C58 67.7(2)
C56 Ru2 C58 69.00(18)
N6 Ru2 C53 131.71(19)
C57 Ru2 C53 68.2(2)
C55 Ru2 C53 68.57(19)
C54 Ru2 C53 37.54(18)
C56 Ru2 C53 81.75(19)
C58 Ru2 C53 37.4(2)
N6 Ru2 Cl6 85.69(11)
C57 Ru2 Cl6 85.91(14)
C55 Ru2 Cl6 127.87(14)
C54 Ru2 Cl6 164.37(15)
C56 Ru2 Cl6 95.12(14)
C58 Ru2 Cl6 106.31(15)
C53 Ru2 Cl6 142.12(15)
N6 Ru2 Cl5 85.29(11)
C57 Ru2 Cl5 132.15(13)
C55 Ru2 Cl5 140.82(15)
C54 Ru2 Cl5 105.04(14)
C56 Ru2 Cl5 168.46(13)
C58 Ru2 Cl5 99.65(14)
C53 Ru2 Cl5 87.82(14)
Cl6 Ru2 Cl5 90.05(4)
N11 Ru3 C86 86.43(18)
N11 Ru3 C88 132.72(18)
C86 Ru3 C88 68.5(2)
N11 Ru3 C85 103.88(18)
C86 Ru3 C85 37.86(18)
C88 Ru3 C85 80.6(2)
N11 Ru3 C89 166.58(17)
C86 Ru3 C89 80.6(2)
C88 Ru3 C89 38.03(19)
C85 Ru3 C89 67.5(2)
N11 Ru3 C87 98.67(17)
C86 Ru3 C87 38.7(2)
C88 Ru3 C87 38.02(19)
C85 Ru3 C87 69.3(2)
C89 Ru3 C87 68.96(19)
N11 Ru3 C84 138.9(2)
C86 Ru3 C84 68.36(19)
C88 Ru3 C84 68.2(2)
C85 Ru3 C84 37.64(19)
C89 Ru3 C84 37.2(2)
C87 Ru3 C84 81.86(19)
N11 Ru3 Cl10 84.77(12)
C86 Ru3 Cl10 136.95(15)
C88 Ru3 Cl10 87.50(15)
C85 Ru3 Cl10 168.09(16)
C89 Ru3 Cl10 102.43(15)
C87 Ru3 Cl10 101.62(14)
C84 Ru3 Cl10 135.76(16)
N11 Ru3 Cl9 85.19(11)
C86 Ru3 Cl9 131.88(15)
C88 Ru3 Cl9 141.32(15)
C85 Ru3 Cl9 99.58(15)
C89 Ru3 Cl9 106.02(14)
C87 Ru3 Cl9 168.79(14)
C84 Ru3 Cl9 88.30(15)
Cl10 Ru3 Cl9 89.18(4)
C1 N1 C3 106.6(4)
C1 N1 Ru1 125.4(3)
C3 N1 Ru1 127.6(4)
C1 N2 C2 106.6(5)
C1 N2 C4 126.5(4)
C2 N2 C4 126.7(4)
C7 N3 C6 123.2(5)
C7 N3 H3 118.4
C6 N3 H3 118.4
N5 N4 C14 111.2(5)
N5 N4 C15 120.2(5)
C14 N4 C15 128.5(4)
C8 N5 N4 106.3(4)
C32 N6 C33 105.7(4)
C32 N6 Ru2 124.8(3)
C33 N6 Ru2 129.2(4)
C32 N7 C34 106.6(5)
C32 N7 C35 126.5(4)
C34 N7 C35 126.6(4)
C38 N8 C37 124.0(5)
C38 N8 H8 118.0
C37 N8 H8 118.0
N10 N9 C45 111.1(4)
N10 N9 C46 121.2(5)
C45 N9 C46 127.6(4)
C39 N10 N9 106.2(4)
C63 N11 C65 106.2(4)
C63 N11 Ru3 125.5(3)
C65 N11 Ru3 128.0(4)
C63 N12 C64 107.1(5)
C63 N12 C66 126.7(4)
C64 N12 C66 125.9(4)
C69 N13 C68 123.3(5)
C69 N13 H13 118.3
C68 N13 H13 118.3
N15 N14 C76 111.4(5)
N15 N14 C77 120.4(5)
C76 N14 C77 128.1(4)
C70 N15 N14 106.1(4)
N1 C1 N2 111.1(4)
N1 C1 H1 124.4
N2 C1 H1 124.4
C3 C2 N2 107.1(4)
C3 C2 H2 126.5
N2 C2 H2 126.5
C2 C3 N1 108.6(5)
C2 C3 H3A 125.7
N1 C3 H3A 125.7
N2 C4 C5 109.8(4)
N2 C4 H4A 109.7
C5 C4 H4A 109.7
N2 C4 H4B 109.7
C5 C4 H4B 109.7
H4A C4 H4B 108.2
C6 C5 C4 113.9(4)
C6 C5 H5A 108.8
C4 C5 H5A 108.8
C6 C5 H5B 108.8
C4 C5 H5B 108.8
H5A C5 H5B 107.7
N3 C6 C5 111.0(4)
N3 C6 H6A 109.4
C5 C6 H6A 109.4
N3 C6 H6B 109.4
C5 C6 H6B 109.4
H6A C6 H6B 108.0
O1 C7 N3 124.5(5)
O1 C7 C8 119.9(5)
N3 C7 C8 115.6(5)
N5 C8 C9 111.4(5)
N5 C8 C7 120.9(5)
C9 C8 C7 127.7(5)
C10 C9 C14 119.3(5)
C10 C9 C8 136.8(5)
C14 C9 C8 103.9(5)
C11 C10 C9 118.5(5)
C11 C10 H10 120.7
C9 C10 H10 120.7
C10 C11 C12 121.0(6)
C10 C11 H11 119.5
C12 C11 H11 119.5
C13 C12 C11 122.3(5)
C13 C12 H12 118.8
C11 C12 H12 118.8
C12 C13 C14 116.1(5)
C12 C13 H13A 122.0
C14 C13 H13A 122.0
N4 C14 C9 107.1(4)
N4 C14 C13 130.1(6)
C9 C14 C13 122.8(6)
N4 C15 C16 113.6(5)
N4 C15 H15A 108.8
C16 C15 H15A 108.8
N4 C15 H15B 108.8
C16 C15 H15B 108.8
H15A C15 H15B 107.7
C17 C16 C21 117.6(5)
C17 C16 C15 123.3(5)
C21 C16 C15 119.2(5)
C18 C17 C16 122.2(5)
C18 C17 H17 118.9
C16 C17 H17 118.9
C17 C18 C19 118.2(5)
C17 C18 H18 120.9
C19 C18 H18 120.9
C20 C19 C18 121.6(5)
C20 C19 Cl3 119.1(5)
C18 C19 Cl3 119.4(5)
C19 C20 C21 118.5(5)
C19 C20 H20 120.7
C21 C20 H20 120.7
C20 C21 C16 121.8(5)
C20 C21 Cl4 118.5(4)
C16 C21 Cl4 119.7(4)
C23 C22 C27 119.4(4)
C23 C22 C28 120.7(5)
C27 C22 C28 119.9(5)
C23 C22 Ru1 69.8(3)
C27 C22 Ru1 70.7(3)
C28 C22 Ru1 131.5(4)
C22 C23 C24 119.2(5)
C22 C23 Ru1 72.6(3)
C24 C23 Ru1 68.9(3)
C22 C23 H23 120.4
C24 C23 H23 120.4
Ru1 C23 H23 130.6
C23 C24 C25 123.4(5)
C23 C24 Ru1 72.7(3)
C25 C24 Ru1 73.5(3)
C23 C24 H24 118.3
C25 C24 H24 118.3
Ru1 C24 H24 127.8
C24 C25 C26 115.7(4)
C24 C25 C29 120.3(5)
C26 C25 C29 123.9(5)
C24 C25 Ru1 68.3(3)
C26 C25 Ru1 69.3(3)
C29 C25 Ru1 130.9(3)
C27 C26 C25 122.5(5)
C27 C26 Ru1 72.8(3)
C25 C26 Ru1 72.5(3)
C27 C26 H26 118.7
C25 C26 H26 118.7
Ru1 C26 H26 128.2
C26 C27 C22 119.7(5)
C26 C27 Ru1 69.2(3)
C22 C27 Ru1 71.7(3)
C26 C27 H27 120.1
C22 C27 H27 120.1
Ru1 C27 H27 131.8
C22 C28 H28A 109.5
C22 C28 H28B 109.5
H28A C28 H28B 109.5
C22 C28 H28C 109.5
H28A C28 H28C 109.5
H28B C28 H28C 109.5
C30 C29 C25 114.4(4)
C30 C29 C31 110.6(5)
C25 C29 C31 108.6(4)
C30 C29 H29 107.7
C25 C29 H29 107.7
C31 C29 H29 107.7
C29 C30 H30A 109.5
C29 C30 H30B 109.5
H30A C30 H30B 109.5
C29 C30 H30C 109.5
H30A C30 H30C 109.5
H30B C30 H30C 109.5
C29 C31 H31A 109.5
C29 C31 H31B 109.5
H31A C31 H31B 109.5
C29 C31 H31C 109.5
H31A C31 H31C 109.5
H31B C31 H31C 109.5
N6 C32 N7 111.6(4)
N6 C32 H32 124.2
N7 C32 H32 124.2
C34 C33 N6 108.8(5)
C34 C33 H33 125.6
N6 C33 H33 125.6
C33 C34 N7 107.2(4)
C33 C34 H34 126.4
N7 C34 H34 126.4
N7 C35 C36 111.1(4)
N7 C35 H35A 109.4
C36 C35 H35A 109.4
N7 C35 H35B 109.4
C36 C35 H35B 109.4
H35A C35 H35B 108.0
C35 C36 C37 113.8(4)
C35 C36 H36A 108.8
C37 C36 H36A 108.8
C35 C36 H36B 108.8
C37 C36 H36B 108.8
H36A C36 H36B 107.7
N8 C37 C36 110.8(4)
N8 C37 H37A 109.5
C36 C37 H37A 109.5
N8 C37 H37B 109.5
C36 C37 H37B 109.5
H37A C37 H37B 108.1
O2 C38 N8 124.3(5)
O2 C38 C39 120.6(5)
N8 C38 C39 115.1(5)
N10 C39 C40 111.7(5)
N10 C39 C38 121.0(5)
C40 C39 C38 127.2(5)
C45 C40 C41 119.3(5)
C45 C40 C39 104.0(5)
C41 C40 C39 136.7(5)
C42 C41 C40 118.5(5)
C42 C41 H41 120.7
C40 C41 H41 120.7
C41 C42 C43 120.7(6)
C41 C42 H42 119.6
C43 C42 H42 119.6
C44 C43 C42 122.1(5)
C44 C43 H43 119.0
C42 C43 H43 119.0
C43 C44 C45 116.3(5)
C43 C44 H44 121.8
C45 C44 H44 121.8
N9 C45 C40 107.0(4)
N9 C45 C44 130.0(5)
C40 C45 C44 123.0(5)
N9 C46 C47 113.3(4)
N9 C46 H46A 108.9
C47 C46 H46A 108.9
N9 C46 H46B 108.9
C47 C46 H46B 108.9
H46A C46 H46B 107.7
C48 C47 C52 117.4(5)
C48 C47 C46 120.4(5)
C52 C47 C46 122.2(5)
C49 C48 C47 122.3(5)
C49 C48 Cl7 118.6(4)
C47 C48 Cl7 119.1(4)
C50 C49 C48 118.3(5)
C50 C49 H49 120.8
C48 C49 H49 120.8
C51 C50 C49 121.9(5)
C51 C50 Cl8 119.5(5)
C49 C50 Cl8 118.5(4)
C50 C51 C52 118.8(5)
C50 C51 H51 120.6
C52 C51 H51 120.6
C47 C52 C51 121.3(5)
C47 C52 H52 119.3
C51 C52 H52 119.3
C58 C53 C54 118.2(5)
C58 C53 C59 121.1(5)
C54 C53 C59 120.7(5)
C58 C53 Ru2 69.8(3)
C54 C53 Ru2 69.4(3)
C59 C53 Ru2 131.2(4)
C53 C54 C55 120.3(5)
C53 C54 Ru2 73.1(3)
C55 C54 Ru2 69.8(3)
C53 C54 H54 119.9
C55 C54 H54 119.9
Ru2 C54 H54 129.7
C56 C55 C54 121.9(5)
C56 C55 Ru2 72.3(3)
C54 C55 Ru2 71.7(3)
C56 C55 H55 119.1
C54 C55 H55 119.1
Ru2 C55 H55 129.5
C55 C56 C57 116.8(5)
C55 C56 C60 124.5(4)
C57 C56 C60 118.6(5)
C55 C56 Ru2 69.7(3)
C57 C56 Ru2 69.5(3)
C60 C56 Ru2 129.5(3)
C58 C57 C56 121.7(5)
C58 C57 Ru2 72.4(3)
C56 C57 Ru2 72.1(3)
C58 C57 H57 119.1
C56 C57 H57 119.1
Ru2 C57 H57 128.8
C57 C58 C53 121.1(5)
C57 C58 Ru2 69.7(3)
C53 C58 Ru2 72.9(3)
C57 C58 H58 119.5
C53 C58 H58 119.5
Ru2 C58 H58 130.7
C53 C59 H59A 109.5
C53 C59 H59B 109.5
H59A C59 H59B 109.5
C53 C59 H59C 109.5
H59A C59 H59C 109.5
H59B C59 H59C 109.5
C61 C60 C56 113.2(5)
C61 C60 C62 110.9(5)
C56 C60 C62 108.7(4)
C61 C60 H60 107.9
C56 C60 H60 107.9
C62 C60 H60 107.9
C60 C61 H61A 109.5
C60 C61 H61B 109.5
H61A C61 H61B 109.5
C60 C61 H61C 109.5
H61A C61 H61C 109.5
H61B C61 H61C 109.5
C60 C62 H62A 109.5
C60 C62 H62B 109.5
H62A C62 H62B 109.5
C60 C62 H62C 109.5
H62A C62 H62C 109.5
H62B C62 H62C 109.5
N11 C63 N12 111.3(4)
N11 C63 H63 124.4
N12 C63 H63 124.4
C65 C64 N12 106.8(4)
C65 C64 H64 126.6
N12 C64 H64 126.6
C64 C65 N11 108.7(5)
C64 C65 H65 125.7
N11 C65 H65 125.7
N12 C66 C67 111.6(4)
N12 C66 H66A 109.3
C67 C66 H66A 109.3
N12 C66 H66B 109.3
C67 C66 H66B 109.3
H66A C66 H66B 108.0
C66 C67 C68 113.7(4)
C66 C67 H67A 108.8
C68 C67 H67A 108.8
C66 C67 H67B 108.8
C68 C67 H67B 108.8
H67A C67 H67B 107.7
N13 C68 C67 110.8(4)
N13 C68 H68A 109.5
C67 C68 H68A 109.5
N13 C68 H68B 109.5
C67 C68 H68B 109.5
H68A C68 H68B 108.1
O3 C69 N13 123.9(5)
O3 C69 C70 120.7(5)
N13 C69 C70 115.4(5)
N15 C70 C71 112.0(4)
N15 C70 C69 120.5(5)
C71 C70 C69 127.5(5)
C72 C71 C76 119.5(4)
C72 C71 C70 137.1(5)
C76 C71 C70 103.5(5)
C73 C72 C71 118.6(5)
C73 C72 H72 120.7
C71 C72 H72 120.7
C72 C73 C74 120.9(6)
C72 C73 H73 119.6
C74 C73 H73 119.6
C75 C74 C73 121.7(5)
C75 C74 H74 119.2
C73 C74 H74 119.2
C74 C75 C76 117.1(5)
C74 C75 H75 121.5
C76 C75 H75 121.5
N14 C76 C75 130.5(5)
N14 C76 C71 107.1(4)
C75 C76 C71 122.4(5)
N14 C77 C78 112.1(5)
N14 C77 H77A 109.2
C78 C77 H77A 109.2
N14 C77 H77B 109.2
C78 C77 H77B 109.2
H77A C77 H77B 107.9
C83 C78 C79 117.2(5)
C83 C78 C77 122.1(5)
C79 C78 C77 120.7(5)
C80 C79 C78 121.7(5)
C80 C79 Cl11 118.2(4)
C78 C79 Cl11 120.1(4)
C81 C80 C79 119.0(5)
C81 C80 H80 120.5
C79 C80 H80 120.5
C80 C81 C82 121.4(5)
C80 C81 Cl12 118.6(4)
C82 C81 Cl12 120.0(4)
C83 C82 C81 118.1(5)
C83 C82 H82 120.9
C81 C82 H82 120.9
C78 C83 C82 122.5(5)
C78 C83 H83 118.7
C82 C83 H83 118.7
C89 C84 C85 118.4(5)
C89 C84 C90 120.9(5)
C85 C84 C90 120.7(6)
C89 C84 Ru3 70.3(3)
C85 C84 Ru3 69.7(3)
C90 C84 Ru3 130.7(4)
C86 C85 C84 120.5(5)
C86 C85 Ru3 69.4(3)
C84 C85 Ru3 72.7(3)
C86 C85 H85 119.8
C84 C85 H85 119.8
Ru3 C85 H85 130.8
C85 C86 C87 122.4(5)
C85 C86 Ru3 72.7(3)
C87 C86 Ru3 72.7(3)
C85 C86 H86 118.8
C87 C86 H86 118.8
Ru3 C86 H86 128.1
C88 C87 C86 115.8(5)
C88 C87 C91 124.8(5)
C86 C87 C91 119.3(5)
C88 C87 Ru3 69.6(3)
C86 C87 Ru3 68.6(3)
C91 C87 Ru3 129.5(4)
C89 C88 C87 122.2(5)
C89 C88 Ru3 72.3(3)
C87 C88 Ru3 72.4(3)
C89 C88 H88 118.9
C87 C88 H88 118.9
Ru3 C88 H88 129.0
C84 C89 C88 120.7(5)
C84 C89 Ru3 72.5(3)
C88 C89 Ru3 69.7(3)
C84 C89 H89 119.6
C88 C89 H89 119.6
Ru3 C89 H89 130.9
C84 C90 H90A 109.5
C84 C90 H90B 109.5
H90A C90 H90B 109.5
C84 C90 H90C 109.5
H90A C90 H90C 109.5
H90B C90 H90C 109.5
C87 C91 C93 109.9(4)
C87 C91 C92 113.4(4)
C93 C91 C92 109.9(5)
C87 C91 H91 107.8
C93 C91 H91 107.8
C92 C91 H91 107.8
C91 C92 H92A 109.5
C91 C92 H92B 109.5
H92A C92 H92B 109.5
C91 C92 H92C 109.5
H92A C92 H92C 109.5
H92B C92 H92C 109.5
C91 C93 H93A 109.5
C91 C93 H93B 109.5
H93A C93 H93B 109.5
C91 C93 H93C 109.5
H93A C93 H93C 109.5
H93B C93 H93C 109.5
Cl15 C94 Cl14 110.6(4)
Cl15 C94 Cl13 110.6(3)
Cl14 C94 Cl13 109.8(3)
Cl15 C94 H94 108.6
Cl14 C94 H94 108.6
Cl13 C94 H94 108.6
Cl17 C95 Cl18 110.1(3)
Cl17 C95 Cl16 110.3(3)
Cl18 C95 Cl16 109.8(3)
Cl17 C95 H95 108.9
Cl18 C95 H95 108.9
Cl16 C95 H95 108.9
Cl19 C96 Cl20 109.5(3)
Cl19 C96 Cl21 109.8(3)
Cl20 C96 Cl21 111.0(3)
Cl19 C96 H96 108.8
Cl20 C96 H96 108.8
Cl21 C96 H96 108.8
Cl24 C97 Cl22 110.3(3)
Cl24 C97 Cl23 110.5(3)
Cl22 C97 Cl23 109.2(3)
Cl24 C97 H97 108.9
Cl22 C97 H97 108.9
Cl23 C97 H97 108.9
Cl26 C98 Cl25 109.9(3)
Cl26 C98 Cl27 110.5(3)
Cl25 C98 Cl27 111.3(3)
Cl26 C98 H98 108.4
Cl25 C98 H98 108.4
Cl27 C98 H98 108.4
Cl29 C99 Cl28 110.9(3)
Cl29 C99 Cl30 110.6(4)
Cl28 C99 Cl30 110.4(3)
Cl29 C99 H99 108.3
Cl28 C99 H99 108.3
Cl30 C99 H99 108.3
Cl32 C100 Cl33 110.4(4)
Cl32 C100 Cl31 110.8(3)
Cl33 C100 Cl31 111.1(3)
Cl32 C100 H100 108.1
Cl33 C100 H100 108.1
Cl31 C100 H100 108.1
Cl36 C101 Cl35 110.9(4)
Cl36 C101 Cl34 109.5(3)
Cl35 C101 Cl34 109.6(3)
Cl36 C101 H101 108.9
Cl35 C101 H101 108.9
Cl34 C101 H101 108.9
Cl39 C102 Cl37 110.2(3)
Cl39 C102 Cl38 108.7(3)
Cl37 C102 Cl38 110.3(4)
Cl39 C102 H102 109.2
Cl37 C102 H102 109.2
Cl38 C102 H102 109.2

loop_
_geom_bond_atom_site_label_1
_geom_bond_atom_site_label_2
_geom_bond_distance
Ru1 N1 2.118(4)
Ru1 C24 2.139(5)
Ru1 C26 2.164(5)
Ru1 C23 2.189(5)
Ru1 C25 2.207(5)
Ru1 C27 2.212(5)
Ru1 C22 2.225(5)
Ru1 Cl2 2.4356(13)
Ru1 Cl1 2.4404(13)
Ru2 N6 2.119(4)
Ru2 C57 2.160(5)
Ru2 C55 2.161(5)
Ru2 C54 2.187(5)
Ru2 C56 2.194(5)
Ru2 C58 2.195(5)
Ru2 C53 2.236(5)
Ru2 Cl6 2.4324(13)
Ru2 Cl5 2.4367(14)
Ru3 N11 2.113(4)
Ru3 C86 2.150(5)
Ru3 C88 2.168(6)
Ru3 C85 2.192(5)
Ru3 C89 2.202(6)
Ru3 C87 2.204(5)
Ru3 C84 2.231(5)
Ru3 Cl10 2.4257(13)
Ru3 Cl9 2.4433(14)
Cl3 C19 1.754(5)
Cl4 C21 1.745(5)
Cl7 C48 1.755(6)
Cl8 C50 1.752(5)
Cl11 C79 1.753(5)
Cl12 C81 1.749(5)
O1 C7 1.239(7)
O2 C38 1.236(7)
O3 C69 1.243(6)
N1 C1 1.314(7)
N1 C3 1.391(6)
N2 C1 1.357(6)
N2 C2 1.384(6)
N2 C4 1.476(7)
N3 C7 1.335(6)
N3 C6 1.477(6)
N3 H3 0.8800
N4 N5 1.368(5)
N4 C14 1.370(7)
N4 C15 1.451(7)
N5 C8 1.333(7)
N6 C32 1.324(7)
N6 C33 1.391(6)
N7 C32 1.346(6)
N7 C34 1.379(6)
N7 C35 1.472(7)
N8 C38 1.346(6)
N8 C37 1.467(6)
N8 H8 0.8800
N9 N10 1.370(5)
N9 C45 1.378(7)
N9 C46 1.455(7)
N10 C39 1.326(7)
N11 C63 1.326(7)
N11 C65 1.385(6)
N12 C63 1.346(6)
N12 C64 1.377(6)
N12 C66 1.464(7)
N13 C69 1.348(6)
N13 C68 1.466(6)
N13 H13 0.8800
N14 N15 1.369(5)
N14 C76 1.373(7)
N14 C77 1.457(7)
N15 C70 1.325(7)
C1 H1 0.9500
C2 C3 1.354(7)
C2 H2 0.9500
C3 H3A 0.9500
C4 C5 1.531(7)
C4 H4A 0.9900
C4 H4B 0.9900
C5 C6 1.523(7)
C5 H5A 0.9900
C5 H5B 0.9900
C6 H6A 0.9900
C6 H6B 0.9900
C7 C8 1.489(7)
C8 C9 1.430(7)
C9 C10 1.392(8)
C9 C14 1.412(8)
C10 C11 1.388(7)
C10 H10 0.9500
C11 C12 1.425(9)
C11 H11 0.9500
C12 C13 1.358(8)
C12 H12 0.9500
C13 C14 1.424(7)
C13 H13A 0.9500
C15 C16 1.528(7)
C15 H15A 0.9900
C15 H15B 0.9900
C16 C17 1.388(7)
C16 C21 1.401(8)
C17 C18 1.387(7)
C17 H17 0.9500
C18 C19 1.403(8)
C18 H18 0.9500
C19 C20 1.375(7)
C20 C21 1.396(7)
C20 H20 0.9500
C22 C23 1.421(7)
C22 C27 1.427(8)
C22 C28 1.506(7)
C23 C24 1.423(7)
C23 H23 0.9500
C24 C25 1.424(7)
C24 H24 0.9500
C25 C26 1.430(7)
C25 C29 1.524(7)
C26 C27 1.424(7)
C26 H26 0.9500
C27 H27 0.9500
C28 H28A 0.9800
C28 H28B 0.9800
C28 H28C 0.9800
C29 C30 1.523(8)
C29 C31 1.548(7)
C29 H29 1.0000
C30 H30A 0.9800
C30 H30B 0.9800
C30 H30C 0.9800
C31 H31A 0.9800
C31 H31B 0.9800
C31 H31C 0.9800
C32 H32 0.9500
C33 C34 1.352(7)
C33 H33 0.9500
C34 H34 0.9500
C35 C36 1.525(6)
C35 H35A 0.9900
C35 H35B 0.9900
C36 C37 1.532(7)
C36 H36A 0.9900
C36 H36B 0.9900
C37 H37A 0.9900
C37 H37B 0.9900
C38 C39 1.503(7)
C39 C40 1.432(7)
C40 C45 1.405(7)
C40 C41 1.409(8)
C41 C42 1.376(7)
C41 H41 0.9500
C42 C43 1.432(8)
C42 H42 0.9500
C43 C44 1.368(8)
C43 H43 0.9500
C44 C45 1.408(7)
C44 H44 0.9500
C46 C47 1.518(7)
C46 H46A 0.9900
C46 H46B 0.9900
C47 C48 1.393(8)
C47 C52 1.396(7)
C48 C49 1.392(7)
C49 C50 1.378(7)
C49 H49 0.9500
C50 C51 1.376(8)
C51 C52 1.403(7)
C51 H51 0.9500
C52 H52 0.9500
C53 C58 1.421(8)
C53 C54 1.424(7)
C53 C59 1.507(7)
C54 C55 1.433(7)
C54 H54 0.9500
C55 C56 1.417(7)
C55 H55 0.9500
C56 C57 1.435(7)
C56 C60 1.528(7)
C57 C58 1.412(7)
C57 H57 0.9500
C58 H58 0.9500
C59 H59A 0.9800
C59 H59B 0.9800
C59 H59C 0.9800
C60 C61 1.519(7)
C60 C62 1.543(8)
C60 H60 1.0000
C61 H61A 0.9800
C61 H61B 0.9800
C61 H61C 0.9800
C62 H62A 0.9800
C62 H62B 0.9800
C62 H62C 0.9800
C63 H63 0.9500
C64 C65 1.365(8)
C64 H64 0.9500
C65 H65 0.9500
C66 C67 1.523(7)
C66 H66A 0.9900
C66 H66B 0.9900
C67 C68 1.527(7)
C67 H67A 0.9900
C67 H67B 0.9900
C68 H68A 0.9900
C68 H68B 0.9900
C69 C70 1.495(7)
C70 C71 1.436(7)
C71 C72 1.396(7)
C71 C76 1.413(7)
C72 C73 1.391(7)
C72 H72 0.9500
C73 C74 1.423(8)
C73 H73 0.9500
C74 C75 1.367(8)
C74 H74 0.9500
C75 C76 1.411(7)
C75 H75 0.9500
C77 C78 1.522(7)
C77 H77A 0.9900
C77 H77B 0.9900
C78 C83 1.387(7)
C78 C79 1.404(7)
C79 C80 1.393(7)
C80 C81 1.373(7)
C80 H80 0.9500
C81 C82 1.401(8)
C82 C83 1.390(7)
C82 H82 0.9500
C83 H83 0.9500
C84 C89 1.415(8)
C84 C85 1.427(8)
C84 C90 1.505(7)
C85 C86 1.409(7)
C85 H85 0.9500
C86 C87 1.443(8)
C86 H86 0.9500
C87 C88 1.425(7)
C87 C91 1.509(7)
C88 C89 1.424(7)
C88 H88 0.9500
C89 H89 0.9500
C90 H90A 0.9800
C90 H90B 0.9800
C90 H90C 0.9800
C91 C93 1.537(7)
C91 C92 1.547(8)
C91 H91 1.0000
C92 H92A 0.9800
C92 H92B 0.9800
C92 H92C 0.9800
C93 H93A 0.9800
C93 H93B 0.9800
C93 H93C 0.9800
C94 Cl15 1.738(6)
C94 Cl14 1.766(5)
C94 Cl13 1.776(6)
C94 H94 1.0000
C95 Cl17 1.763(6)
C95 Cl18 1.766(5)
C95 Cl16 1.776(5)
C95 H95 1.0000
C96 Cl19 1.760(5)
C96 Cl20 1.765(6)
C96 Cl21 1.771(5)
C96 H96 1.0000
C97 Cl24 1.750(5)
C97 Cl22 1.755(6)
C97 Cl23 1.764(5)
C97 H97 1.0000
C98 Cl26 1.750(5)
C98 Cl25 1.755(5)
C98 Cl27 1.772(5)
C98 H98 1.0000
C99 Cl29 1.752(7)
C99 Cl28 1.758(7)
C99 Cl30 1.761(6)
C99 H99 1.0000
C100 Cl32 1.758(7)
C100 Cl33 1.759(5)
C100 Cl31 1.767(6)
C100 H100 1.0000
C101 Cl36 1.755(6)
C101 Cl35 1.757(6)
C101 Cl34 1.774(6)
C101 H101 1.0000
C102 Cl39 1.744(6)
C102 Cl37 1.747(6)
C102 Cl38 1.768(6)
C102 H102 1.0000

loop_
_geom_torsion_atom_site_label_1
_geom_torsion_atom_site_label_2
_geom_torsion_atom_site_label_3
_geom_torsion_atom_site_label_4
_geom_torsion
C24 Ru1 N1 C1 -79.9(4)
C26 Ru1 N1 C1 -132.1(4)
C23 Ru1 N1 C1 -43.8(4)
C25 Ru1 N1 C1 -115.0(4)
C27 Ru1 N1 C1 -67.2(10)
C22 Ru1 N1 C1 -24.2(5)
Cl2 Ru1 N1 C1 147.6(4)
Cl1 Ru1 N1 C1 57.9(4)
C24 Ru1 N1 C3 91.9(4)
C26 Ru1 N1 C3 39.7(5)
C23 Ru1 N1 C3 128.0(4)
C25 Ru1 N1 C3 56.8(4)
C27 Ru1 N1 C3 104.6(9)
C22 Ru1 N1 C3 147.6(4)
Cl2 Ru1 N1 C3 -40.6(4)
Cl1 Ru1 N1 C3 -130.3(4)
C14 N4 N5 C8 -0.5(6)
C15 N4 N5 C8 -179.4(5)
C57 Ru2 N6 C32 128.3(4)
C55 Ru2 N6 C32 77.9(4)
C54 Ru2 N6 C32 41.1(4)
C56 Ru2 N6 C32 112.0(4)
C58 Ru2 N6 C32 49.4(10)
C53 Ru2 N6 C32 19.4(5)
Cl6 Ru2 N6 C32 -153.8(4)
Cl5 Ru2 N6 C32 -63.4(4)
C57 Ru2 N6 C33 -44.7(5)
C55 Ru2 N6 C33 -95.1(4)
C54 Ru2 N6 C33 -131.9(4)
C56 Ru2 N6 C33 -61.0(4)
C58 Ru2 N6 C33 -123.6(8)
C53 Ru2 N6 C33 -153.6(4)
Cl6 Ru2 N6 C33 33.2(4)
Cl5 Ru2 N6 C33 123.6(4)
C45 N9 N10 C39 1.1(5)
C46 N9 N10 C39 178.2(4)
C86 Ru3 N11 C63 75.7(4)
C88 Ru3 N11 C63 131.8(4)
C85 Ru3 N11 C63 41.9(4)
C89 Ru3 N11 C63 90.4(9)
C87 Ru3 N11 C63 112.5(4)
C84 Ru3 N11 C63 25.0(5)
Cl10 Ru3 N11 C63 -146.5(4)
Cl9 Ru3 N11 C63 -56.8(4)
C86 Ru3 N11 C65 -96.5(4)
C88 Ru3 N11 C65 -40.4(5)
C85 Ru3 N11 C65 -130.4(4)
C89 Ru3 N11 C65 -81.9(9)
C87 Ru3 N11 C65 -59.7(4)
C84 Ru3 N11 C65 -147.2(4)
Cl10 Ru3 N11 C65 41.3(4)
Cl9 Ru3 N11 C65 130.9(4)
C76 N14 N15 C70 1.4(6)
C77 N14 N15 C70 -178.6(5)
C3 N1 C1 N2 0.9(6)
Ru1 N1 C1 N2 174.1(3)
C2 N2 C1 N1 -0.4(6)
C4 N2 C1 N1 -175.4(4)
C1 N2 C2 C3 -0.3(6)
C4 N2 C2 C3 174.7(5)
N2 C2 C3 N1 0.9(6)
C1 N1 C3 C2 -1.1(6)
Ru1 N1 C3 C2 -174.1(3)
C1 N2 C4 C5 113.1(5)
C2 N2 C4 C5 -61.0(6)
N2 C4 C5 C6 -56.6(6)
C7 N3 C6 C5 131.7(5)
C4 C5 C6 N3 -64.8(6)
C6 N3 C7 O1 1.3(8)
C6 N3 C7 C8 -178.5(4)
N4 N5 C8 C9 0.2(6)
N4 N5 C8 C7 179.6(4)
O1 C7 C8 N5 -172.6(5)
N3 C7 C8 N5 7.2(7)
O1 C7 C8 C9 6.6(8)
N3 C7 C8 C9 -173.5(5)
N5 C8 C9 C10 179.2(6)
C7 C8 C9 C10 -0.1(10)
N5 C8 C9 C14 0.1(6)
C7 C8 C9 C14 -179.3(5)
C14 C9 C10 C11 0.5(7)
C8 C9 C10 C11 -178.5(5)
C9 C10 C11 C12 -1.0(8)
C10 C11 C12 C13 0.4(9)
C11 C12 C13 C14 0.7(8)
N5 N4 C14 C9 0.5(6)
C15 N4 C14 C9 179.3(5)
N5 N4 C14 C13 -179.8(5)
C15 N4 C14 C13 -1.0(9)
C10 C9 C14 N4 -179.7(4)
C8 C9 C14 N4 -0.3(5)
C10 C9 C14 C13 0.6(8)
C8 C9 C14 C13 180.0(5)
C12 C13 C14 N4 179.2(5)
C12 C13 C14 C9 -1.2(8)
N5 N4 C15 C16 109.3(5)
C14 N4 C15 C16 -69.4(7)
N4 C15 C16 C17 -18.0(8)
N4 C15 C16 C21 162.5(5)
C21 C16 C17 C18 -2.0(8)
C15 C16 C17 C18 178.5(5)
C16 C17 C18 C19 0.5(9)
C17 C18 C19 C20 1.0(9)
C17 C18 C19 Cl3 -178.2(4)
C18 C19 C20 C21 -0.9(8)
Cl3 C19 C20 C21 178.3(4)
C19 C20 C21 C16 -0.7(8)
C19 C20 C21 Cl4 178.1(4)
C17 C16 C21 C20 2.1(8)
C15 C16 C21 C20 -178.4(5)
C17 C16 C21 Cl4 -176.7(4)
C15 C16 C21 Cl4 2.9(7)
N1 Ru1 C22 C23 -32.8(4)
C24 Ru1 C22 C23 29.8(3)
C26 Ru1 C22 C23 104.1(3)
C25 Ru1 C22 C23 67.0(3)
C27 Ru1 C22 C23 132.9(4)
Cl2 Ru1 C22 C23 160.1(2)
Cl1 Ru1 C22 C23 -113.7(3)
N1 Ru1 C22 C27 -165.7(3)
C24 Ru1 C22 C27 -103.2(3)
C26 Ru1 C22 C27 -28.8(3)
C23 Ru1 C22 C27 -132.9(4)
C25 Ru1 C22 C27 -66.0(3)
Cl2 Ru1 C22 C27 27.2(4)
Cl1 Ru1 C22 C27 113.3(3)
N1 Ru1 C22 C28 81.0(6)
C24 Ru1 C22 C28 143.5(6)
C26 Ru1 C22 C28 -142.2(6)
C23 Ru1 C22 C28 113.7(7)
C25 Ru1 C22 C28 -179.3(6)
C27 Ru1 C22 C28 -113.3(6)
Cl2 Ru1 C22 C28 -86.2(6)
Cl1 Ru1 C22 C28 0.0(5)
C27 C22 C23 C24 -0.2(7)
C28 C22 C23 C24 -179.6(4)
Ru1 C22 C23 C24 -52.6(4)
C27 C22 C23 Ru1 52.5(4)
C28 C22 C23 Ru1 -127.0(5)
N1 Ru1 C23 C22 156.6(3)
C24 Ru1 C23 C22 -132.0(5)
C26 Ru1 C23 C22 -65.8(3)
C25 Ru1 C23 C22 -103.6(4)
C27 Ru1 C23 C22 -28.8(3)
Cl2 Ru1 C23 C22 -87.5(6)
Cl1 Ru1 C23 C22 69.5(3)
N1 Ru1 C23 C24 -71.4(3)
C26 Ru1 C23 C24 66.1(3)
C25 Ru1 C23 C24 28.4(3)
C27 Ru1 C23 C24 103.2(4)
C22 Ru1 C23 C24 132.0(5)
Cl2 Ru1 C23 C24 44.5(8)
Cl1 Ru1 C23 C24 -158.5(3)
C22 C23 C24 C25 -1.5(7)
Ru1 C23 C24 C25 -55.8(4)
C22 C23 C24 Ru1 54.3(4)
N1 Ru1 C24 C23 111.1(3)
C26 Ru1 C24 C23 -103.5(3)
C25 Ru1 C24 C23 -133.9(5)
C27 Ru1 C24 C23 -66.1(3)
C22 Ru1 C24 C23 -29.2(3)
Cl2 Ru1 C24 C23 -168.1(3)
Cl1 Ru1 C24 C23 31.7(4)
N1 Ru1 C24 C25 -115.0(3)
C26 Ru1 C24 C25 30.4(3)
C23 Ru1 C24 C25 133.9(5)
C27 Ru1 C24 C25 67.8(3)
C22 Ru1 C24 C25 104.7(3)
Cl2 Ru1 C24 C25 -34.3(4)
Cl1 Ru1 C24 C25 165.6(2)
C23 C24 C25 C26 3.4(7)
Ru1 C24 C25 C26 -52.1(4)
C23 C24 C25 C29 -178.8(4)
Ru1 C24 C25 C29 125.7(4)
C23 C24 C25 Ru1 55.5(4)
N1 Ru1 C25 C24 68.0(3)
C26 Ru1 C25 C24 -130.5(4)
C23 Ru1 C25 C24 -28.5(3)
C27 Ru1 C25 C24 -101.9(3)
C22 Ru1 C25 C24 -65.3(3)
Cl2 Ru1 C25 C24 155.0(3)
Cl1 Ru1 C25 C24 -69.1(9)
N1 Ru1 C25 C26 -161.5(3)
C24 Ru1 C25 C26 130.5(4)
C23 Ru1 C25 C26 102.0(3)
C27 Ru1 C25 C26 28.6(3)
C22 Ru1 C25 C26 65.2(3)
Cl2 Ru1 C25 C26 -74.5(3)
Cl1 Ru1 C25 C26 61.4(9)
N1 Ru1 C25 C29 -43.9(5)
C24 Ru1 C25 C29 -112.0(6)
C26 Ru1 C25 C29 117.5(6)
C23 Ru1 C25 C29 -140.5(6)
C27 Ru1 C25 C29 146.1(6)
C22 Ru1 C25 C29 -177.3(5)
Cl2 Ru1 C25 C29 43.0(5)
Cl1 Ru1 C25 C29 179.0(6)
C24 C25 C26 C27 -3.8(7)
C29 C25 C26 C27 178.4(5)
Ru1 C25 C26 C27 -55.5(4)
C24 C25 C26 Ru1 51.6(4)
C29 C25 C26 Ru1 -126.1(5)
N1 Ru1 C26 C27 161.1(3)
C24 Ru1 C26 C27 103.0(3)
C23 Ru1 C26 C27 65.3(3)
C25 Ru1 C26 C27 133.4(4)
C22 Ru1 C26 C27 28.5(3)
Cl2 Ru1 C26 C27 -119.3(3)
Cl1 Ru1 C26 C27 -33.4(4)
N1 Ru1 C26 C25 27.7(4)
C24 Ru1 C26 C25 -30.4(3)
C23 Ru1 C26 C25 -68.1(3)
C27 Ru1 C26 C25 -133.4(4)
C22 Ru1 C26 C25 -104.8(3)
Cl2 Ru1 C26 C25 107.3(3)
Cl1 Ru1 C26 C25 -166.7(2)
C25 C26 C27 C22 2.4(7)
Ru1 C26 C27 C22 -52.9(4)
C25 C26 C27 Ru1 55.3(4)
C23 C22 C27 C26 -0.3(7)
C28 C22 C27 C26 179.2(4)
Ru1 C22 C27 C26 51.7(4)
C23 C22 C27 Ru1 -52.0(4)
C28 C22 C27 Ru1 127.4(5)
N1 Ru1 C27 C26 -79.5(9)
C24 Ru1 C27 C26 -66.6(3)
C23 Ru1 C27 C26 -104.4(3)
C25 Ru1 C27 C26 -28.8(3)
C22 Ru1 C27 C26 -133.2(4)
Cl2 Ru1 C27 C26 64.4(3)
Cl1 Ru1 C27 C26 157.0(3)
N1 Ru1 C27 C22 53.7(9)
C24 Ru1 C27 C22 66.6(3)
C26 Ru1 C27 C22 133.2(4)
C23 Ru1 C27 C22 28.8(3)
C25 Ru1 C27 C22 104.4(3)
Cl2 Ru1 C27 C22 -162.4(2)
Cl1 Ru1 C27 C22 -69.8(3)
C24 C25 C29 C30 -162.4(5)
C26 C25 C29 C30 15.3(7)
Ru1 C25 C29 C30 -75.8(7)
C24 C25 C29 C31 73.5(7)
C26 C25 C29 C31 -108.8(6)
Ru1 C25 C29 C31 160.1(5)
C33 N6 C32 N7 -1.2(5)
Ru2 N6 C32 N7 -175.6(3)
C34 N7 C32 N6 1.4(6)
C35 N7 C32 N6 175.4(4)
C32 N6 C33 C34 0.6(6)
Ru2 N6 C33 C34 174.6(3)
N6 C33 C34 N7 0.2(6)
C32 N7 C34 C33 -1.0(6)
C35 N7 C34 C33 -174.9(4)
C32 N7 C35 C36 -113.6(5)
C34 N7 C35 C36 59.2(6)
N7 C35 C36 C37 57.0(6)
C38 N8 C37 C36 -131.1(5)
C35 C36 C37 N8 63.7(6)
C37 N8 C38 O2 -1.1(8)
C37 N8 C38 C39 177.6(4)
N9 N10 C39 C40 0.0(6)
N9 N10 C39 C38 -177.4(4)
O2 C38 C39 N10 179.0(5)
N8 C38 C39 N10 0.2(7)
O2 C38 C39 C40 2.0(8)
N8 C38 C39 C40 -176.8(5)
N10 C39 C40 C45 -1.1(6)
C38 C39 C40 C45 176.1(5)
N10 C39 C40 C41 179.9(5)
C38 C39 C40 C41 -2.9(9)
C45 C40 C41 C42 -1.1(7)
C39 C40 C41 C42 177.8(5)
C40 C41 C42 C43 0.5(8)
C41 C42 C43 C44 1.3(8)
C42 C43 C44 C45 -2.3(8)
N10 N9 C45 C40 -1.8(6)
C46 N9 C45 C40 -178.6(5)
N10 N9 C45 C44 179.2(5)
C46 N9 C45 C44 2.3(9)
C41 C40 C45 N9 -179.1(4)
C39 C40 C45 N9 1.7(5)
C41 C40 C45 C44 0.0(7)
C39 C40 C45 C44 -179.2(4)
C43 C44 C45 N9 -179.4(5)
C43 C44 C45 C40 1.7(7)
N10 N9 C46 C47 -103.8(5)
C45 N9 C46 C47 72.8(7)
N9 C46 C47 C48 -163.4(5)
N9 C46 C47 C52 17.0(7)
C52 C47 C48 C49 0.2(8)
C46 C47 C48 C49 -179.4(5)
C52 C47 C48 Cl7 179.2(4)
C46 C47 C48 Cl7 -0.4(7)
C47 C48 C49 C50 -0.3(8)
Cl7 C48 C49 C50 -179.3(4)
C48 C49 C50 C51 0.4(8)
C48 C49 C50 Cl8 178.6(4)
C49 C50 C51 C52 -0.3(9)
Cl8 C50 C51 C52 -178.5(4)
C48 C47 C52 C51 -0.1(8)
C46 C47 C52 C51 179.4(5)
C50 C51 C52 C47 0.2(8)
N6 Ru2 C53 C58 169.2(3)
C57 Ru2 C53 C58 28.6(3)
C55 Ru2 C53 C58 103.0(3)
C54 Ru2 C53 C58 132.6(5)
C56 Ru2 C53 C58 66.0(3)
Cl6 Ru2 C53 C58 -21.8(4)
Cl5 Ru2 C53 C58 -109.0(3)
N6 Ru2 C53 C54 36.7(4)
C57 Ru2 C53 C54 -104.0(3)
C55 Ru2 C53 C54 -29.6(3)
C56 Ru2 C53 C54 -66.6(3)
C58 Ru2 C53 C54 -132.6(5)
Cl6 Ru2 C53 C54 -154.3(3)
Cl5 Ru2 C53 C54 118.4(3)
N6 Ru2 C53 C59 -76.7(6)
C57 Ru2 C53 C59 142.7(6)
C55 Ru2 C53 C59 -143.0(6)
C54 Ru2 C53 C59 -113.3(7)
C56 Ru2 C53 C59 -179.9(6)
C58 Ru2 C53 C59 114.1(6)
Cl6 Ru2 C53 C59 92.3(6)
Cl5 Ru2 C53 C59 5.1(5)
C58 C53 C54 C55 1.8(7)
C59 C53 C54 C55 180.0(5)
Ru2 C53 C54 C55 53.4(4)
C58 C53 C54 Ru2 -51.6(4)
C59 C53 C54 Ru2 126.6(5)
N6 Ru2 C54 C53 -153.1(3)
C57 Ru2 C54 C53 65.8(3)
C55 Ru2 C54 C53 132.3(5)
C56 Ru2 C54 C53 103.9(4)
C58 Ru2 C54 C53 28.9(3)
Cl6 Ru2 C54 C53 99.0(5)
Cl5 Ru2 C54 C53 -65.5(3)
N6 Ru2 C54 C55 74.5(3)
C57 Ru2 C54 C55 -66.5(3)
C56 Ru2 C54 C55 -28.4(3)
C58 Ru2 C54 C55 -103.4(4)
C53 Ru2 C54 C55 -132.3(5)
Cl6 Ru2 C54 C55 -33.3(7)
Cl5 Ru2 C54 C55 162.1(3)
C53 C54 C55 C56 -0.6(7)
Ru2 C54 C55 C56 54.4(4)
C53 C54 C55 Ru2 -55.0(4)
N6 Ru2 C55 C56 118.5(3)
C57 Ru2 C55 C56 -30.5(3)
C54 Ru2 C55 C56 -133.6(5)
C58 Ru2 C55 C56 -67.8(3)
C53 Ru2 C55 C56 -104.6(3)
Cl6 Ru2 C55 C56 35.6(3)
Cl5 Ru2 C55 C56 -161.5(2)
N6 Ru2 C55 C54 -107.9(3)
C57 Ru2 C55 C54 103.1(3)
C56 Ru2 C55 C54 133.6(5)
C58 Ru2 C55 C54 65.8(3)
C53 Ru2 C55 C54 28.9(3)
Cl6 Ru2 C55 C54 169.2(2)
Cl5 Ru2 C55 C54 -28.0(4)
C54 C55 C56 C57 -1.4(7)
Ru2 C55 C56 C57 52.7(4)
C54 C55 C56 C60 -178.8(4)
Ru2 C55 C56 C60 -124.7(5)
C54 C55 C56 Ru2 -54.1(4)
N6 Ru2 C56 C55 -65.6(3)
C57 Ru2 C56 C55 130.7(4)
C54 Ru2 C56 C55 28.8(3)
C58 Ru2 C56 C55 102.0(3)
C53 Ru2 C56 C55 65.5(3)
Cl6 Ru2 C56 C55 -152.5(3)
Cl5 Ru2 C56 C55 91.2(8)
N6 Ru2 C56 C57 163.7(3)
C55 Ru2 C56 C57 -130.7(4)
C54 Ru2 C56 C57 -101.9(3)
C58 Ru2 C56 C57 -28.7(3)
C53 Ru2 C56 C57 -65.2(3)
Cl6 Ru2 C56 C57 76.8(3)
Cl5 Ru2 C56 C57 -39.5(9)
N6 Ru2 C56 C60 53.0(5)
C57 Ru2 C56 C60 -110.7(6)
C55 Ru2 C56 C60 118.6(6)
C54 Ru2 C56 C60 147.4(5)
C58 Ru2 C56 C60 -139.4(5)
C53 Ru2 C56 C60 -175.9(5)
Cl6 Ru2 C56 C60 -33.9(5)
Cl5 Ru2 C56 C60 -150.2(5)
C55 C56 C57 C58 2.2(7)
C60 C56 C57 C58 179.8(4)
Ru2 C56 C57 C58 55.0(4)
C55 C56 C57 Ru2 -52.9(4)
C60 C56 C57 Ru2 124.7(4)
N6 Ru2 C57 C58 -158.7(3)
C55 Ru2 C57 C58 -102.9(3)
C54 Ru2 C57 C58 -65.0(3)
C56 Ru2 C57 C58 -133.0(4)
C53 Ru2 C57 C58 -28.3(3)
Cl6 Ru2 C57 C58 123.5(3)
Cl5 Ru2 C57 C58 37.1(4)
N6 Ru2 C57 C56 -25.7(4)
C55 Ru2 C57 C56 30.1(3)
C54 Ru2 C57 C56 68.0(3)
C58 Ru2 C57 C56 133.0(4)
C53 Ru2 C57 C56 104.7(3)
Cl6 Ru2 C57 C56 -103.5(3)
Cl5 Ru2 C57 C56 170.1(2)
C56 C57 C58 C53 -1.0(8)
Ru2 C57 C58 C53 53.9(5)
C56 C57 C58 Ru2 -54.9(4)
C54 C53 C58 C57 -1.1(8)
C59 C53 C58 C57 -179.2(5)
Ru2 C53 C58 C57 -52.5(4)
C54 C53 C58 Ru2 51.4(4)
C59 C53 C58 Ru2 -126.7(5)
N6 Ru2 C58 C57 95.7(8)
C55 Ru2 C58 C57 66.7(3)
C54 Ru2 C58 C57 104.6(3)
C56 Ru2 C58 C57 29.2(3)
C53 Ru2 C58 C57 133.6(4)
Cl6 Ru2 C58 C57 -60.1(3)
Cl5 Ru2 C58 C57 -153.0(3)
N6 Ru2 C58 C53 -37.9(9)
C57 Ru2 C58 C53 -133.6(4)
C55 Ru2 C58 C53 -66.9(3)
C54 Ru2 C58 C53 -29.0(3)
C56 Ru2 C58 C53 -104.4(3)
Cl6 Ru2 C58 C53 166.3(3)
Cl5 Ru2 C58 C53 73.4(3)
C55 C56 C60 C61 7.0(7)
C57 C56 C60 C61 -170.4(5)
Ru2 C56 C60 C61 -84.3(6)
C55 C56 C60 C62 -116.8(6)
C57 C56 C60 C62 65.8(6)
Ru2 C56 C60 C62 151.9(4)
C65 N11 C63 N12 -0.4(5)
Ru3 N11 C63 N12 -174.0(3)
C64 N12 C63 N11 -0.3(5)
C66 N12 C63 N11 174.8(4)
C63 N12 C64 C65 0.9(5)
C66 N12 C64 C65 -174.3(4)
N12 C64 C65 N11 -1.2(6)
C63 N11 C65 C64 1.0(6)
Ru3 N11 C65 C64 174.4(3)
C63 N12 C66 C67 -110.0(5)
C64 N12 C66 C67 64.3(6)
N12 C66 C67 C68 57.3(6)
C69 N13 C68 C67 -130.4(5)
C66 C67 C68 N13 63.9(6)
C68 N13 C69 O3 -2.0(8)
C68 N13 C69 C70 177.8(4)
N14 N15 C70 C71 -0.9(6)
N14 N15 C70 C69 -178.2(4)
O3 C69 C70 N15 175.6(5)
N13 C69 C70 N15 -4.2(7)
O3 C69 C70 C71 -1.3(8)
N13 C69 C70 C71 178.9(5)
N15 C70 C71 C72 178.5(6)
C69 C70 C71 C72 -4.5(10)
N15 C70 C71 C76 0.1(6)
C69 C70 C71 C76 177.2(5)
C76 C71 C72 C73 -1.9(7)
C70 C71 C72 C73 180.0(5)
C71 C72 C73 C74 1.1(8)
C72 C73 C74 C75 0.2(8)
C73 C74 C75 C76 -0.7(8)
N15 N14 C76 C75 179.2(5)
C77 N14 C76 C75 -0.8(9)
N15 N14 C76 C71 -1.3(6)
C77 N14 C76 C71 178.7(5)
C74 C75 C76 N14 179.1(5)
C74 C75 C76 C71 -0.2(8)
C72 C71 C76 N14 -178.0(4)
C70 C71 C76 N14 0.7(5)
C72 C71 C76 C75 1.5(8)
C70 C71 C76 C75 -179.8(5)
N15 N14 C77 C78 -113.0(5)
C76 N14 C77 C78 67.0(7)
N14 C77 C78 C83 33.7(7)
N14 C77 C78 C79 -146.0(5)
C83 C78 C79 C80 -0.1(8)
C77 C78 C79 C80 179.6(5)
C83 C78 C79 Cl11 -179.5(4)
C77 C78 C79 Cl11 0.3(7)
C78 C79 C80 C81 -0.3(8)
Cl11 C79 C80 C81 179.1(4)
C79 C80 C81 C82 0.5(9)
C79 C80 C81 Cl12 -177.5(4)
C80 C81 C82 C83 -0.2(9)
Cl12 C81 C82 C83 177.7(4)
C79 C78 C83 C82 0.4(8)
C77 C78 C83 C82 -179.3(5)
C81 C82 C83 C78 -0.2(9)
N11 Ru3 C84 C89 159.6(3)
C86 Ru3 C84 C89 103.4(3)
C88 Ru3 C84 C89 28.8(3)
C85 Ru3 C84 C89 132.2(5)
C87 Ru3 C84 C89 65.7(3)
Cl10 Ru3 C84 C89 -32.6(4)
Cl9 Ru3 C84 C89 -119.7(3)
N11 Ru3 C84 C85 27.4(5)
C86 Ru3 C84 C85 -28.8(3)
C88 Ru3 C84 C85 -103.3(4)
C89 Ru3 C84 C85 -132.2(5)
C87 Ru3 C84 C85 -66.5(4)
Cl10 Ru3 C84 C85 -164.8(3)
Cl9 Ru3 C84 C85 108.1(3)
N11 Ru3 C84 C90 -86.2(6)
C86 Ru3 C84 C90 -142.4(6)
C88 Ru3 C84 C90 143.0(6)
C85 Ru3 C84 C90 -113.6(7)
C89 Ru3 C84 C90 114.2(7)
C87 Ru3 C84 C90 179.9(6)
Cl10 Ru3 C84 C90 81.6(6)
Cl9 Ru3 C84 C90 -5.5(6)
C89 C84 C85 C86 -0.1(8)
C90 C84 C85 C86 178.4(5)
Ru3 C84 C85 C86 52.4(4)
C89 C84 C85 Ru3 -52.5(4)
C90 C84 C85 Ru3 126.0(5)
N11 Ru3 C85 C86 65.0(4)
C88 Ru3 C85 C86 -66.9(3)
C89 Ru3 C85 C86 -104.1(4)
C87 Ru3 C85 C86 -29.2(3)
C84 Ru3 C85 C86 -133.2(5)
Cl10 Ru3 C85 C86 -70.7(8)
Cl9 Ru3 C85 C86 152.4(3)
N11 Ru3 C85 C84 -161.8(3)
C86 Ru3 C85 C84 133.2(5)
C88 Ru3 C85 C84 66.3(4)
C89 Ru3 C85 C84 29.0(3)
C87 Ru3 C85 C84 104.0(4)
Cl10 Ru3 C85 C84 62.4(8)
Cl9 Ru3 C85 C84 -74.5(3)
C84 C85 C86 C87 1.6(8)
Ru3 C85 C86 C87 55.5(4)
C84 C85 C86 Ru3 -53.9(4)
N11 Ru3 C86 C85 -118.2(3)
C88 Ru3 C86 C85 102.8(4)
C89 Ru3 C86 C85 65.2(3)
C87 Ru3 C86 C85 133.2(5)
C84 Ru3 C86 C85 28.6(3)
Cl10 Ru3 C86 C85 163.4(3)
Cl9 Ru3 C86 C85 -37.9(4)
N11 Ru3 C86 C87 108.6(3)
C88 Ru3 C86 C87 -30.4(3)
C85 Ru3 C86 C87 -133.2(5)
C89 Ru3 C86 C87 -68.0(3)
C84 Ru3 C86 C87 -104.6(3)
Cl10 Ru3 C86 C87 30.2(4)
Cl9 Ru3 C86 C87 -171.1(2)
C85 C86 C87 C88 -2.7(7)
Ru3 C86 C87 C88 52.8(4)
C85 C86 C87 C91 -179.8(5)
Ru3 C86 C87 C91 -124.3(5)
C85 C86 C87 Ru3 -55.5(4)
N11 Ru3 C87 C88 156.8(3)
C86 Ru3 C87 C88 -130.1(4)
C85 Ru3 C87 C88 -101.6(3)
C89 Ru3 C87 C88 -28.6(3)
C84 Ru3 C87 C88 -64.8(3)
Cl10 Ru3 C87 C88 70.4(3)
Cl9 Ru3 C87 C88 -93.8(8)
N11 Ru3 C87 C86 -73.1(3)
C88 Ru3 C87 C86 130.1(4)
C85 Ru3 C87 C86 28.6(3)
C89 Ru3 C87 C86 101.5(3)
C84 Ru3 C87 C86 65.3(3)
Cl10 Ru3 C87 C86 -159.5(3)
Cl9 Ru3 C87 C86 36.4(9)
N11 Ru3 C87 C91 37.9(5)
C86 Ru3 C87 C91 111.0(6)
C88 Ru3 C87 C91 -118.9(6)
C85 Ru3 C87 C91 139.6(5)
C89 Ru3 C87 C91 -147.4(5)
C84 Ru3 C87 C91 176.4(5)
Cl10 Ru3 C87 C91 -48.5(5)
Cl9 Ru3 C87 C91 147.4(6)
C86 C87 C88 C89 2.4(7)
C91 C87 C88 C89 179.3(5)
Ru3 C87 C88 C89 54.7(5)
C86 C87 C88 Ru3 -52.3(4)
C91 C87 C88 Ru3 124.7(5)
N11 Ru3 C88 C89 -165.6(3)
C86 Ru3 C88 C89 -102.6(3)
C85 Ru3 C88 C89 -65.3(3)
C87 Ru3 C88 C89 -133.5(5)
C84 Ru3 C88 C89 -28.2(3)
Cl10 Ru3 C88 C89 113.9(3)
Cl9 Ru3 C88 C89 28.4(4)
N11 Ru3 C88 C87 -32.0(4)
C86 Ru3 C88 C87 30.9(3)
C85 Ru3 C88 C87 68.3(3)
C89 Ru3 C88 C87 133.5(5)
C84 Ru3 C88 C87 105.3(3)
Cl10 Ru3 C88 C87 -112.5(3)
Cl9 Ru3 C88 C87 161.9(2)
C85 C84 C89 C88 -0.2(8)
C90 C84 C89 C88 -178.7(5)
Ru3 C84 C89 C88 -52.4(4)
C85 C84 C89 Ru3 52.2(4)
C90 C84 C89 Ru3 -126.3(5)
C87 C88 C89 C84 -1.0(8)
Ru3 C88 C89 C84 53.7(5)
C87 C88 C89 Ru3 -54.7(5)
N11 Ru3 C89 C84 -81.2(9)
C86 Ru3 C89 C84 -66.4(3)
C88 Ru3 C89 C84 -133.4(5)
C85 Ru3 C89 C84 -29.3(3)
C87 Ru3 C89 C84 -104.8(3)
Cl10 Ru3 C89 C84 157.3(3)
Cl9 Ru3 C89 C84 64.6(3)
N11 Ru3 C89 C88 52.2(9)
C86 Ru3 C89 C88 67.0(3)
C85 Ru3 C89 C88 104.1(3)
C87 Ru3 C89 C88 28.6(3)
C84 Ru3 C89 C88 133.4(5)
Cl10 Ru3 C89 C88 -69.2(3)
Cl9 Ru3 C89 C88 -162.0(3)
C88 C87 C91 C93 111.1(6)
C86 C87 C91 C93 -72.1(7)
Ru3 C87 C91 C93 -157.6(4)
C88 C87 C91 C92 -12.3(8)
C86 C87 C91 C92 164.5(5)
Ru3 C87 C91 C92 79.1(6)
